data_1571363
loop_
_publ_author_name
'Bhutto, Samuel M.'
'Hooper, Reagan X.'
'McWilliams, Sean F.'
'Mercado, Brandon Q.'
'Holland, Patrick L.'

_publ_section_title
;
 Iron(iv) alkyl complexes: electronic structure contributions to Fe-C bond
 homolysis and migration reactions that form N-C bonds from N<sub>2</sub>.
;
_journal_issue 10
_journal_name_full 'Chemical science'
_journal_page_first 3485
_journal_page_last 3494
_journal_paper_doi 10.1039/d3sc05939a
_journal_volume 15
_journal_year 2024
_chemical_formula_moiety 'C33 H52 Fe N2 Si, C20 H40 K O8, C4 H8 O'
_chemical_formula_sum 'C57 H100 Fe K N2 O9 Si'
_chemical_formula_weight 1080.42
_space_group_crystal_system monoclinic
_space_group_IT_number 14
_space_group_name_Hall '-P 2yn'
_space_group_name_H-M_alt 'P 1 21/n 1'
_atom_sites_solution_hydrogens geom
_atom_sites_solution_primary SHELXT
_atom_sites_solution_secondary difmap
_audit_creation_method SHELXL-2014/7
_audit_update_record
;
2022-12-13 deposited with the CCDC.	2024-02-06 downloaded from the CCDC.
;
_cell_angle_alpha 90
_cell_angle_beta 114.199(4)
_cell_angle_gamma 90
_cell_formula_units_Z 8
_cell_length_a 24.2280(7)
_cell_length_b 19.8535(4)
_cell_length_c 27.1355(9)
_cell_measurement_reflns_used 61210
_cell_measurement_temperature 93(2)
_cell_measurement_theta_max 26.6630
_cell_measurement_theta_min 2.7650
_cell_volume 11905.5(7)
_computing_cell_refinement 'CrysAlisPro 1.171.42.49 (Rigaku OD, 2022)'
_computing_data_collection 'CrysAlisPro 1.171.42.49 (Rigaku OD, 2022)'
_computing_data_reduction 'CrysAlisPro 1.171.42.49 (Rigaku OD, 2022)'
_computing_molecular_graphics 'Olex2 (Dolomanov et al., 2009)'
_computing_publication_material 'CIFTAB-2014/2 (Sheldrick, 2014)'
_computing_structure_refinement 'SHELXL-2014/7 (Sheldrick, 2014)'
_computing_structure_solution 'SHELXT-2014/5 (Sheldrick, 2014)'
_diffrn_ambient_temperature 93(2)
_diffrn_detector_area_resol_mean 6.8
_diffrn_measured_fraction_theta_full 0.999
_diffrn_measured_fraction_theta_max 0.999
_diffrn_measurement_device_type 'Rigaku Mercury275R CCD'
_diffrn_measurement_method \w
_diffrn_radiation_type MoK\a
_diffrn_radiation_wavelength 0.71073
_diffrn_reflns_av_R_equivalents 0.0713
_diffrn_reflns_av_unetI/netI 0.0355
_diffrn_reflns_Laue_measured_fraction_full 0.999
_diffrn_reflns_Laue_measured_fraction_max 0.999
_diffrn_reflns_limit_h_max 30
_diffrn_reflns_limit_h_min -30
_diffrn_reflns_limit_k_max 24
_diffrn_reflns_limit_k_min -24
_diffrn_reflns_limit_l_max 33
_diffrn_reflns_limit_l_min -33
_diffrn_reflns_number 189898
_diffrn_reflns_point_group_measured_fraction_full 0.999
_diffrn_reflns_point_group_measured_fraction_max 0.999
_diffrn_reflns_theta_full 25.242
_diffrn_reflns_theta_max 26.372
_diffrn_reflns_theta_min 2.740
_diffrn_source 'fine-focus sealed X-ray tube'
_exptl_absorpt_coefficient_mu 0.396
_exptl_absorpt_correction_T_max 1.00000
_exptl_absorpt_correction_T_min 0.84720
_exptl_absorpt_correction_type multi-scan
_exptl_absorpt_process_details
; 
CrysAlisPro 1.171.42.49 (Rigaku Oxford Diffraction, 2022) 
Empirical absorption correction using spherical harmonics, 
implemented in SCALE3 ABSPACK scaling algorithm. 
;
_exptl_crystal_colour Black
_exptl_crystal_density_diffrn 1.206
_exptl_crystal_description Plate
_exptl_crystal_F_000 4696
_exptl_crystal_size_max 0.200
_exptl_crystal_size_mid 0.200
_exptl_crystal_size_min 0.100
_refine_diff_density_max 0.967
_refine_diff_density_min -0.597
_refine_diff_density_rms 0.069
_refine_ls_extinction_method none
_refine_ls_goodness_of_fit_ref 1.107
_refine_ls_hydrogen_treatment constr
_refine_ls_matrix_type full
_refine_ls_number_parameters 1305
_refine_ls_number_reflns 24308
_refine_ls_number_restraints 0
_refine_ls_restrained_S_all 1.107
_refine_ls_R_factor_all 0.0889
_refine_ls_R_factor_gt 0.0725
_refine_ls_shift/su_max 0.001
_refine_ls_shift/su_mean 0.000
_refine_ls_structure_factor_coef Fsqd
_refine_ls_weighting_details 'w=1/[\s^2^(Fo^2^)+(0.0846P)^2^+12.0001P] where P=(Fo^2^+2Fc^2^)/3'
_refine_ls_weighting_scheme calc
_refine_ls_wR_factor_gt 0.1680
_refine_ls_wR_factor_ref 0.1809
_reflns_Friedel_coverage 0.000
_reflns_number_gt 20016
_reflns_number_total 24308
_reflns_threshold_expression 'I > 2\s(I)'
_cod_data_source_file d3sc05939a2.cif
_cod_data_source_block mini-21065
_cod_original_sg_symbol_H-M 'P 21/n'
_cod_database_code 1571363
_shelx_shelxl_version_number 2014/7
_shelx_space_group_comment
; 
The symmetry employed for this shelxl refinement is uniquely defined 
by the following loop, which should always be used as a source of 
symmetry information in preference to the above space-group names. 
They are only intended as comments. 
;
_shelx_estimated_absorpt_t_min 0.925
_shelx_estimated_absorpt_t_max 0.961

loop_
_space_group_symop_operation_xyz
'x, y, z'
'-x+1/2, y+1/2, -z+1/2'
'-x, -y, -z'
'x-1/2, -y-1/2, z-1/2'

loop_
_atom_site_label
_atom_site_type_symbol
_atom_site_fract_x
_atom_site_fract_y
_atom_site_fract_z
_atom_site_U_iso_or_equiv
_atom_site_adp_type
_atom_site_occupancy
_atom_site_site_symmetry_order
_atom_site_calc_flag
_atom_site_refinement_flags_posn
_atom_site_refinement_flags_adp
_atom_site_refinement_flags_occupancy
_atom_site_disorder_assembly
_atom_site_disorder_group
Fe1 Fe 0.34576(2) 0.55335(2) 0.20981(2) 0.02525(10) Uani 1 1 d . . . . .
Si14 Si 0.46033(4) 0.60624(5) 0.32246(4) 0.0353(2) Uani 1 1 d . . . . .
N11 N 0.25951(11) 0.56126(12) 0.17422(10) 0.0268(5) Uani 1 1 d . . . . .
N21 N 0.35871(10) 0.51188(11) 0.15190(9) 0.0258(5) Uani 1 1 d . . . . .
C11 C 0.16033(14) 0.55559(17) 0.09714(13) 0.0355(7) Uani 1 1 d . . . . .
H11A H 0.1425 0.5331 0.1193 0.053 Uiso 1 1 calc R U . . .
H11B H 0.1434 0.5363 0.0607 0.053 Uiso 1 1 calc R U . . .
H11C H 0.1511 0.6038 0.0951 0.053 Uiso 1 1 calc R U . . .
C21 C 0.22728(13) 0.54575(14) 0.12202(11) 0.0276(6) Uani 1 1 d . . . . .
C31 C 0.25384(13) 0.51842(14) 0.08988(11) 0.0278(6) Uani 1 1 d . . . . .
H31 H 0.2271 0.5117 0.0531 0.033 Uiso 1 1 calc R U . . .
C41 C 0.31346(13) 0.49938(14) 0.10324(11) 0.0278(6) Uani 1 1 d . . . . .
C51 C 0.32665(15) 0.46169(17) 0.06180(12) 0.0378(7) Uani 1 1 d . . . . .
H51A H 0.3607 0.4829 0.0572 0.057 Uiso 1 1 calc R U . . .
H51B H 0.2909 0.4624 0.0274 0.057 Uiso 1 1 calc R U . . .
H51C H 0.3370 0.4150 0.0736 0.057 Uiso 1 1 calc R U . . .
C12 C 0.22932(12) 0.57807(15) 0.20736(11) 0.0272(6) Uani 1 1 d . . . . .
C22 C 0.22386(13) 0.52955(15) 0.24230(12) 0.0304(6) Uani 1 1 d . . . . .
C32 C 0.19675(13) 0.54756(16) 0.27618(12) 0.0332(7) Uani 1 1 d . . . . .
H32 H 0.1924 0.5147 0.2998 0.040 Uiso 1 1 calc R U . . .
C42 C 0.17605(14) 0.61124(17) 0.27667(12) 0.0356(7) Uani 1 1 d . . . . .
H42 H 0.1567 0.6223 0.2998 0.043 Uiso 1 1 calc R U . . .
C52 C 0.18324(14) 0.65882(16) 0.24373(12) 0.0345(7) Uani 1 1 d . . . . .
H52 H 0.1698 0.7035 0.2450 0.041 Uiso 1 1 calc R U . . .
C62 C 0.20951(13) 0.64391(15) 0.20865(12) 0.0315(6) Uani 1 1 d . . . . .
C72 C 0.24918(14) 0.46020(15) 0.24412(12) 0.0324(6) Uani 1 1 d . . . . .
H72 H 0.2882 0.4657 0.2401 0.039 Uiso 1 1 calc R U . . .
C92 C 0.26402(17) 0.42438(17) 0.29691(13) 0.0413(8) Uani 1 1 d . . . . .
H92A H 0.2893 0.4535 0.3268 0.062 Uiso 1 1 calc R U . . .
H92B H 0.2859 0.3827 0.2976 0.062 Uiso 1 1 calc R U . . .
H92C H 0.2265 0.4136 0.3007 0.062 Uiso 1 1 calc R U . . .
C82 C 0.20889(16) 0.41646(16) 0.19757(13) 0.0390(7) Uani 1 1 d . . . . .
H82A H 0.1695 0.4108 0.1993 0.059 Uiso 1 1 calc R U . . .
H82B H 0.2278 0.3723 0.2000 0.059 Uiso 1 1 calc R U . . .
H82C H 0.2032 0.4380 0.1633 0.059 Uiso 1 1 calc R U . . .
C102 C 0.22072(15) 0.69863(15) 0.17593(13) 0.0360(7) Uani 1 1 d . . . . .
H102 H 0.2318 0.6769 0.1479 0.043 Uiso 1 1 calc R U . . .
C112 C 0.27395(16) 0.74077(17) 0.21203(15) 0.0437(8) Uani 1 1 d . . . . .
H11D H 0.2643 0.7624 0.2400 0.065 Uiso 1 1 calc R U . . .
H11E H 0.2825 0.7754 0.1904 0.065 Uiso 1 1 calc R U . . .
H11F H 0.3095 0.7118 0.2291 0.065 Uiso 1 1 calc R U . . .
C122 C 0.16535(16) 0.74241(18) 0.14696(14) 0.0446(8) Uani 1 1 d . . . . .
H12A H 0.1314 0.7141 0.1241 0.067 Uiso 1 1 calc R U . . .
H12B H 0.1742 0.7755 0.1244 0.067 Uiso 1 1 calc R U . . .
H12C H 0.1547 0.7659 0.1736 0.067 Uiso 1 1 calc R U . . .
C13 C 0.41409(13) 0.47753(15) 0.16529(11) 0.0300(6) Uani 1 1 d . . . . .
C23 C 0.41865(15) 0.41075(15) 0.18369(12) 0.0339(7) Uani 1 1 d . . . . .
C33 C 0.47297(16) 0.37806(18) 0.19841(14) 0.0439(8) Uani 1 1 d . . . . .
H33 H 0.4767 0.3328 0.2108 0.053 Uiso 1 1 calc R U . . .
C43 C 0.52148(17) 0.4092(2) 0.19556(14) 0.0508(10) Uani 1 1 d . . . . .
H43 H 0.5585 0.3854 0.2055 0.061 Uiso 1 1 calc R U . . .
C53 C 0.51735(15) 0.47473(19) 0.17837(14) 0.0441(8) Uani 1 1 d . . . . .
H53 H 0.5518 0.4962 0.1771 0.053 Uiso 1 1 calc R U . . .
C63 C 0.46373(14) 0.50972(17) 0.16286(12) 0.0356(7) Uani 1 1 d . . . . .
C73 C 0.36743(16) 0.37601(16) 0.19069(13) 0.0391(7) Uani 1 1 d . . . . .
H73 H 0.3320 0.4074 0.1776 0.047 Uiso 1 1 calc R U . . .
C93 C 0.38351(18) 0.36220(18) 0.24953(14) 0.0467(8) Uani 1 1 d . . . . .
H93A H 0.4169 0.3298 0.2631 0.070 Uiso 1 1 calc R U . . .
H93B H 0.3482 0.3435 0.2537 0.070 Uiso 1 1 calc R U . . .
H93C H 0.3958 0.4043 0.2700 0.070 Uiso 1 1 calc R U . . .
C83 C 0.3480(2) 0.3118(2) 0.15836(16) 0.0598(11) Uani 1 1 d . . . . .
H83A H 0.3354 0.3219 0.1199 0.090 Uiso 1 1 calc R U . . .
H83B H 0.3140 0.2919 0.1640 0.090 Uiso 1 1 calc R U . . .
H83C H 0.3819 0.2800 0.1702 0.090 Uiso 1 1 calc R U . . .
C103 C 0.45912(15) 0.58099(19) 0.14304(16) 0.0466(9) Uani 1 1 d . . . . .
H103 H 0.4200 0.5993 0.1415 0.056 Uiso 1 1 calc R U . . .
C123 C 0.5077(2) 0.6260(2) 0.17942(18) 0.0669(12) Uani 1 1 d . . . . .
H12D H 0.5089 0.6240 0.2159 0.100 Uiso 1 1 calc R U . . .
H12E H 0.4996 0.6723 0.1659 0.100 Uiso 1 1 calc R U . . .
H12F H 0.5468 0.6113 0.1804 0.100 Uiso 1 1 calc R U . . .
C113 C 0.4563(3) 0.5850(3) 0.08740(19) 0.106(2) Uani 1 1 d . . . . .
H11G H 0.4954 0.5717 0.0878 0.159 Uiso 1 1 calc R U . . .
H11H H 0.4470 0.6313 0.0741 0.159 Uiso 1 1 calc R U . . .
H11I H 0.4247 0.5547 0.0636 0.159 Uiso 1 1 calc R U . . .
C14 C 0.38496(14) 0.57154(16) 0.28984(12) 0.0336(7) Uani 1 1 d . . . . .
H14A H 0.3577 0.6023 0.2980 0.040 Uiso 1 1 calc R U . . .
H14B H 0.3851 0.5284 0.3081 0.040 Uiso 1 1 calc R U . . .
C34 C 0.51705(15) 0.5496(2) 0.31470(14) 0.0459(8) Uani 1 1 d . . . . .
H34A H 0.5221 0.5094 0.3371 0.069 Uiso 1 1 calc R U . . .
H34B H 0.5559 0.5732 0.3262 0.069 Uiso 1 1 calc R U . . .
H34C H 0.5032 0.5363 0.2767 0.069 Uiso 1 1 calc R U . . .
C24 C 0.4645(2) 0.6910(2) 0.29532(18) 0.0603(11) Uani 1 1 d . . . . .
H24A H 0.4535 0.6877 0.2564 0.090 Uiso 1 1 calc R U . . .
H24B H 0.5058 0.7085 0.3134 0.090 Uiso 1 1 calc R U . . .
H24C H 0.4363 0.7214 0.3018 0.090 Uiso 1 1 calc R U . . .
C44 C 0.48518(17) 0.6182(2) 0.39678(14) 0.0569(10) Uani 1 1 d . . . . .
H44A H 0.4580 0.6501 0.4033 0.085 Uiso 1 1 calc R U . . .
H44B H 0.5266 0.6359 0.4124 0.085 Uiso 1 1 calc R U . . .
H44C H 0.4840 0.5748 0.4136 0.085 Uiso 1 1 calc R U . . .
Fe2 Fe 0.85742(2) 0.54202(2) 0.22308(2) 0.02592(11) Uani 1 1 d . . . . .
Si Si 0.96219(4) 0.60072(5) 0.34128(4) 0.0377(2) Uani 1 1 d . . . . .
N15 N 0.77205(10) 0.54684(12) 0.17918(9) 0.0261(5) Uani 1 1 d . . . . .
N25 N 0.88110(10) 0.50367(12) 0.17022(9) 0.0261(5) Uani 1 1 d . . . . .
C55 C 0.86401(16) 0.45891(19) 0.08056(13) 0.0443(8) Uani 1 1 d . . . . .
H55A H 0.8926 0.4896 0.0750 0.066 Uiso 1 1 calc R U . . .
H55B H 0.8297 0.4505 0.0459 0.066 Uiso 1 1 calc R U . . .
H55C H 0.8844 0.4162 0.0954 0.066 Uiso 1 1 calc R U . . .
C45 C 0.84162(13) 0.48997(14) 0.11921(11) 0.0275(6) Uani 1 1 d . . . . .
C35 C 0.78063(13) 0.50387(14) 0.10023(11) 0.0278(6) Uani 1 1 d . . . . .
H35 H 0.7582 0.4952 0.0628 0.033 Uiso 1 1 calc R U . . .
C25 C 0.74676(13) 0.52853(14) 0.12690(11) 0.0282(6) Uani 1 1 d . . . . .
C15 C 0.67940(14) 0.53343(18) 0.09582(13) 0.0402(8) Uani 1 1 d . . . . .
H15A H 0.6593 0.5038 0.1122 0.060 Uiso 1 1 calc R U . . .
H15B H 0.6685 0.5197 0.0583 0.060 Uiso 1 1 calc R U . . .
H15C H 0.6664 0.5800 0.0966 0.060 Uiso 1 1 calc R U . . .
C16 C 0.73390(13) 0.56143(15) 0.20557(11) 0.0282(6) Uani 1 1 d . . . . .
C26 C 0.71721(15) 0.51040(16) 0.23174(13) 0.0363(7) Uani 1 1 d . . . . .
C36 C 0.68211(15) 0.52546(17) 0.25924(14) 0.0406(8) Uani 1 1 d . . . . .
H36 H 0.6709 0.4905 0.2772 0.049 Uiso 1 1 calc R U . . .
C46 C 0.66325(15) 0.58936(18) 0.26122(13) 0.0392(7) Uani 1 1 d . . . . .
H46 H 0.6389 0.5989 0.2803 0.047 Uiso 1 1 calc R U . . .
C56 C 0.67944(14) 0.63980(17) 0.23562(13) 0.0376(7) Uani 1 1 d . . . . .
H56 H 0.6664 0.6846 0.2373 0.045 Uiso 1 1 calc R U . . .
C66 C 0.71429(13) 0.62684(15) 0.20749(12) 0.0313(6) Uani 1 1 d . . . . .
C76 C 0.73575(19) 0.43867(18) 0.22979(17) 0.0514(10) Uani 1 1 d . . . . .
H76 H 0.7587 0.4364 0.2065 0.062 Uiso 1 1 calc R U . . .
C96 C 0.77603(17) 0.41334(19) 0.28537(19) 0.0616(12) Uani 1 1 d . . . . .
H96A H 0.8115 0.4427 0.3013 0.092 Uiso 1 1 calc R U . . .
H96B H 0.7892 0.3673 0.2827 0.092 Uiso 1 1 calc R U . . .
H96C H 0.7536 0.4135 0.3083 0.092 Uiso 1 1 calc R U . . .
C86 C 0.6800(2) 0.3930(2) 0.20520(17) 0.0623(11) Uani 1 1 d . . . . .
H86A H 0.6580 0.3932 0.2285 0.093 Uiso 1 1 calc R U . . .
H86B H 0.6929 0.3470 0.2022 0.093 Uiso 1 1 calc R U . . .
H86C H 0.6535 0.4097 0.1693 0.093 Uiso 1 1 calc R U . . .
C106 C 0.73229(15) 0.68339(15) 0.18091(13) 0.0352(7) Uani 1 1 d . . . . .
H106 H 0.7516 0.6634 0.1580 0.042 Uiso 1 1 calc R U . . .
C126 C 0.77885(17) 0.72794(17) 0.22292(15) 0.0440(8) Uani 1 1 d . . . . .
H12G H 0.7613 0.7475 0.2464 0.066 Uiso 1 1 calc R U . . .
H12H H 0.7909 0.7641 0.2048 0.066 Uiso 1 1 calc R U . . .
H12I H 0.8144 0.7010 0.2447 0.066 Uiso 1 1 calc R U . . .
C116 C 0.67850(18) 0.7249(2) 0.14449(15) 0.0533(10) Uani 1 1 d . . . . .
H11J H 0.6498 0.6959 0.1164 0.080 Uiso 1 1 calc R U . . .
H11K H 0.6924 0.7608 0.1275 0.080 Uiso 1 1 calc R U . . .
H11L H 0.6585 0.7447 0.1660 0.080 Uiso 1 1 calc R U . . .
C17 C 0.94004(13) 0.47648(15) 0.18756(11) 0.0292(6) Uani 1 1 d . . . . .
C27 C 0.95115(14) 0.41226(15) 0.21069(12) 0.0317(6) Uani 1 1 d . . . . .
C37 C 1.00827(15) 0.38505(17) 0.22684(13) 0.0376(7) Uani 1 1 d . . . . .
H37 H 1.0158 0.3408 0.2415 0.045 Uiso 1 1 calc R U . . .
C47 C 1.05418(15) 0.42059(18) 0.22211(13) 0.0395(8) Uani 1 1 d . . . . .
H47 H 1.0932 0.4011 0.2332 0.047 Uiso 1 1 calc R U . . .
C57 C 1.04352(14) 0.48440(18) 0.20136(13) 0.0374(7) Uani 1 1 d . . . . .
H57 H 1.0758 0.5094 0.1990 0.045 Uiso 1 1 calc R U . . .
C67 C 0.98687(14) 0.51328(16) 0.18370(12) 0.0325(6) Uani 1 1 d . . . . .
C77 C 0.90270(15) 0.37300(16) 0.21969(14) 0.0376(7) Uani 1 1 d . . . . .
H77 H 0.8698 0.4056 0.2160 0.045 Uiso 1 1 calc R U . . .
C97 C 0.9252(2) 0.3443(3) 0.27552(17) 0.0719(14) Uani 1 1 d . . . . .
H97A H 0.9556 0.3096 0.2799 0.108 Uiso 1 1 calc R U . . .
H97B H 0.8913 0.3242 0.2812 0.108 Uiso 1 1 calc R U . . .
H97C H 0.9433 0.3802 0.3020 0.108 Uiso 1 1 calc R U . . .
C87 C 0.8751(2) 0.3197(3) 0.1790(2) 0.0813(15) Uani 1 1 d . . . . .
H87A H 0.8596 0.3394 0.1427 0.122 Uiso 1 1 calc R U . . .
H87B H 0.8418 0.2986 0.1849 0.122 Uiso 1 1 calc R U . . .
H87C H 0.9057 0.2856 0.1823 0.122 Uiso 1 1 calc R U . . .
C107 C 0.97731(14) 0.58351(16) 0.16124(13) 0.0370(7) Uani 1 1 d . . . . .
H107 H 0.9333 0.5942 0.1483 0.044 Uiso 1 1 calc R U . . .
C117 C 1.01142(19) 0.6339(2) 0.20332(17) 0.0589(11) Uani 1 1 d . . . . .
H11M H 0.9979 0.6319 0.2328 0.088 Uiso 1 1 calc R U . . .
H11N H 1.0040 0.6791 0.1874 0.088 Uiso 1 1 calc R U . . .
H11O H 1.0548 0.6238 0.2175 0.088 Uiso 1 1 calc R U . . .
C127 C 0.9946(3) 0.5913(2) 0.1135(2) 0.0800(15) Uani 1 1 d . . . . .
H12J H 1.0385 0.5868 0.1261 0.120 Uiso 1 1 calc R U . . .
H12K H 0.9819 0.6357 0.0971 0.120 Uiso 1 1 calc R U . . .
H12L H 0.9744 0.5563 0.0867 0.120 Uiso 1 1 calc R U . . .
C68 C 0.89194(15) 0.55663(18) 0.30363(12) 0.0398(8) Uani 1 1 d . . . . .
H68A H 0.8603 0.5803 0.3112 0.048 Uiso 1 1 calc R U . . .
H68B H 0.8963 0.5114 0.3202 0.048 Uiso 1 1 calc R U . . .
C69 C 0.97953(18) 0.6060(2) 0.41516(14) 0.0570(11) Uani 1 1 d . . . . .
H69A H 0.9460 0.6283 0.4200 0.086 Uiso 1 1 calc R U . . .
H69B H 1.0168 0.6320 0.4337 0.086 Uiso 1 1 calc R U . . .
H69C H 0.9849 0.5605 0.4304 0.086 Uiso 1 1 calc R U . . .
C64 C 0.95937(17) 0.68901(19) 0.31822(17) 0.0541(10) Uani 1 1 d . . . . .
H64A H 0.9483 0.6897 0.2792 0.081 Uiso 1 1 calc R U . . .
H64B H 0.9992 0.7100 0.3371 0.081 Uiso 1 1 calc R U . . .
H64C H 0.9291 0.7141 0.3262 0.081 Uiso 1 1 calc R U . . .
C71 C 1.02768(15) 0.5564(2) 0.33674(14) 0.0460(8) Uani 1 1 d . . . . .
H71A H 1.0354 0.5143 0.3573 0.069 Uiso 1 1 calc R U . . .
H71B H 1.0636 0.5852 0.3517 0.069 Uiso 1 1 calc R U . . .
H71C H 1.0185 0.5464 0.2988 0.069 Uiso 1 1 calc R U . . .
K10 K 0.65108(3) 0.31823(3) 0.47335(3) 0.02948(14) Uani 1 1 d . . . . .
O10 O 0.65914(10) 0.18600(10) 0.44845(9) 0.0348(5) Uani 1 1 d . . . . .
O20 O 0.68502(10) 0.22099(10) 0.55480(9) 0.0345(5) Uani 1 1 d . . . . .
O30 O 0.65838(10) 0.35169(10) 0.57493(8) 0.0344(5) Uani 1 1 d . . . . .
O40 O 0.66614(9) 0.45094(10) 0.50651(8) 0.0328(5) Uani 1 1 d . . . . .
O50 O 0.63134(9) 0.41691(10) 0.39708(8) 0.0325(5) Uani 1 1 d . . . . .
O60 O 0.65192(9) 0.28591(11) 0.37221(8) 0.0347(5) Uani 1 1 d . . . . .
O70 O 0.53122(11) 0.33435(14) 0.43573(10) 0.0488(6) Uani 1 1 d . . . . .
O80 O 0.77045(10) 0.33583(12) 0.50102(10) 0.0419(5) Uani 1 1 d . . . . .
C10 C 0.69321(16) 0.14413(16) 0.49213(14) 0.0395(7) Uani 1 1 d . . . . .
H10A H 0.7367 0.1554 0.5053 0.047 Uiso 1 1 calc R U . . .
H10B H 0.6877 0.0964 0.4805 0.047 Uiso 1 1 calc R U . . .
C20 C 0.67241(17) 0.15437(16) 0.53578(15) 0.0427(8) Uani 1 1 d . . . . .
H20A H 0.6284 0.1458 0.5219 0.051 Uiso 1 1 calc R U . . .
H20B H 0.6934 0.1225 0.5657 0.051 Uiso 1 1 calc R U . . .
C30 C 0.66226(16) 0.23587(17) 0.59379(13) 0.0395(7) Uani 1 1 d . . . . .
H30A H 0.6764 0.2017 0.6229 0.047 Uiso 1 1 calc R U . . .
H30B H 0.6175 0.2351 0.5769 0.047 Uiso 1 1 calc R U . . .
C40 C 0.68384(16) 0.30339(17) 0.61652(13) 0.0389(7) Uani 1 1 d . . . . .
H40A H 0.6714 0.3130 0.6463 0.047 Uiso 1 1 calc R U . . .
H40B H 0.7286 0.3052 0.6311 0.047 Uiso 1 1 calc R U . . .
C50 C 0.67863(16) 0.41728(16) 0.59364(14) 0.0406(8) Uani 1 1 d . . . . .
H50A H 0.7231 0.4201 0.6059 0.049 Uiso 1 1 calc R U . . .
H50B H 0.6685 0.4286 0.6245 0.049 Uiso 1 1 calc R U . . .
C60 C 0.64832(16) 0.46522(16) 0.54847(14) 0.0397(7) Uani 1 1 d . . . . .
H60A H 0.6038 0.4609 0.5352 0.048 Uiso 1 1 calc R U . . .
H60B H 0.6597 0.5120 0.5612 0.048 Uiso 1 1 calc R U . . .
C70 C 0.64246(16) 0.49771(16) 0.46385(14) 0.0416(8) Uani 1 1 d . . . . .
H70A H 0.6582 0.5433 0.4770 0.050 Uiso 1 1 calc R U . . .
H70B H 0.5978 0.4990 0.4501 0.050 Uiso 1 1 calc R U . . .
C80 C 0.66034(15) 0.47755(16) 0.41994(14) 0.0399(8) Uani 1 1 d . . . . .
H80A H 0.6487 0.5131 0.3919 0.048 Uiso 1 1 calc R U . . .
H80B H 0.7048 0.4716 0.4345 0.048 Uiso 1 1 calc R U . . .
C90 C 0.63850(16) 0.40028(18) 0.34976(13) 0.0407(8) Uani 1 1 d . . . . .
H90A H 0.6819 0.4023 0.3566 0.049 Uiso 1 1 calc R U . . .
H90B H 0.6162 0.4329 0.3208 0.049 Uiso 1 1 calc R U . . .
C100 C 0.61501(15) 0.33177(17) 0.33271(13) 0.0397(7) Uani 1 1 d . . . . .
H10C H 0.5727 0.3285 0.3290 0.048 Uiso 1 1 calc R U . . .
H10D H 0.6157 0.3212 0.2973 0.048 Uiso 1 1 calc R U . . .
C110 C 0.63356(15) 0.21859(17) 0.35882(13) 0.0401(7) Uani 1 1 d . . . . .
H11P H 0.6370 0.2061 0.3249 0.048 Uiso 1 1 calc R U . . .
H11Q H 0.5908 0.2133 0.3533 0.048 Uiso 1 1 calc R U . . .
C120 C 0.67239(15) 0.17417(16) 0.40308(13) 0.0366(7) Uani 1 1 d . . . . .
H12M H 0.6645 0.1264 0.3918 0.044 Uiso 1 1 calc R U . . .
H12N H 0.7156 0.1839 0.4122 0.044 Uiso 1 1 calc R U . . .
C160 C 0.50572(19) 0.3389(2) 0.47308(17) 0.0564(10) Uani 1 1 d . . . . .
H16A H 0.5375 0.3420 0.5103 0.068 Uiso 1 1 calc R U . . .
H16B H 0.4800 0.2992 0.4706 0.068 Uiso 1 1 calc R U . . .
C150 C 0.46864(19) 0.4018(2) 0.45819(16) 0.0580(10) Uani 1 1 d . . . . .
H15D H 0.4356 0.4002 0.4707 0.070 Uiso 1 1 calc R U . . .
H15E H 0.4939 0.4421 0.4736 0.070 Uiso 1 1 calc R U . . .
C140 C 0.44452(18) 0.4017(2) 0.39879(16) 0.0603(11) Uani 1 1 d . . . . .
H14C H 0.4431 0.4480 0.3848 0.072 Uiso 1 1 calc R U . . .
H14D H 0.4033 0.3823 0.3829 0.072 Uiso 1 1 calc R U . . .
C130 C 0.48753(18) 0.3592(2) 0.38599(15) 0.0594(11) Uani 1 1 d . . . . .
H13A H 0.4658 0.3213 0.3622 0.071 Uiso 1 1 calc R U . . .
H13B H 0.5074 0.3862 0.3673 0.071 Uiso 1 1 calc R U . . .
C170 C 0.80876(17) 0.31643(19) 0.55457(15) 0.0475(9) Uani 1 1 d . . . . .
H17A H 0.7888 0.2821 0.5681 0.057 Uiso 1 1 calc R U . . .
H17B H 0.8190 0.3558 0.5791 0.057 Uiso 1 1 calc R U . . .
C180 C 0.86427(18) 0.2882(3) 0.55145(17) 0.0721(14) Uani 1 1 d . . . . .
H18A H 0.8968 0.3224 0.5619 0.087 Uiso 1 1 calc R U . . .
H18B H 0.8792 0.2485 0.5754 0.087 Uiso 1 1 calc R U . . .
C190 C 0.8451(2) 0.2694(4) 0.4958(2) 0.105(2) Uani 1 1 d . . . . .
H19A H 0.8316 0.2219 0.4904 0.126 Uiso 1 1 calc R U . . .
H19B H 0.8788 0.2747 0.4844 0.126 Uiso 1 1 calc R U . . .
C200 C 0.79573(16) 0.31370(18) 0.46508(14) 0.0432(8) Uani 1 1 d . . . . .
H20C H 0.8106 0.3525 0.4511 0.052 Uiso 1 1 calc R U . . .
H20D H 0.7651 0.2894 0.4341 0.052 Uiso 1 1 calc R U . . .
K20 K 0.82121(3) 0.67206(3) 0.50749(3) 0.03318(15) Uani 1 1 d . . . . .
O90 O 0.81509(11) 0.63706(12) 0.40789(9) 0.0447(6) Uani 1 1 d . . . . .
O100 O 0.81210(10) 0.53784(10) 0.47833(9) 0.0348(5) Uani 1 1 d . . . . .
O110 O 0.85091(9) 0.57469(10) 0.58566(8) 0.0321(5) Uani 1 1 d . . . . .
O120 O 0.83439(9) 0.70805(10) 0.61139(8) 0.0339(5) Uani 1 1 d . . . . .
O130 O 0.82344(10) 0.80641(11) 0.53378(9) 0.0378(5) Uani 1 1 d . . . . .
O140 O 0.78954(12) 0.76939(12) 0.42716(10) 0.0475(6) Uani 1 1 d . . . . .
O150 O 0.70283(11) 0.66448(13) 0.48446(10) 0.0483(6) Uani 1 1 d . . . . .
O160 O 0.94074(13) 0.66542(15) 0.54900(14) 0.0725(9) Uani 1 1 d . . . . .
C210 C 0.79534(18) 0.57099(18) 0.39085(14) 0.0461(8) Uani 1 1 d . . . . .
H21A H 0.8034 0.5595 0.3589 0.055 Uiso 1 1 calc R U . . .
H21B H 0.7512 0.5675 0.3805 0.055 Uiso 1 1 calc R U . . .
C220 C 0.82767(18) 0.52412(19) 0.43509(15) 0.0475(9) Uani 1 1 d . . . . .
H22A H 0.8166 0.4772 0.4227 0.057 Uiso 1 1 calc R U . . .
H22B H 0.8719 0.5293 0.4467 0.057 Uiso 1 1 calc R U . . .
C230 C 0.83724(17) 0.49125(16) 0.52123(14) 0.0429(8) Uani 1 1 d . . . . .
H23A H 0.8817 0.4893 0.5333 0.051 Uiso 1 1 calc R U . . .
H23B H 0.8206 0.4457 0.5089 0.051 Uiso 1 1 calc R U . . .
C240 C 0.82235(16) 0.51282(16) 0.56631(13) 0.0392(7) Uani 1 1 d . . . . .
H24D H 0.7780 0.5177 0.5537 0.047 Uiso 1 1 calc R U . . .
H24E H 0.8366 0.4788 0.5955 0.047 Uiso 1 1 calc R U . . .
C250 C 0.84744(15) 0.59366(16) 0.63429(12) 0.0359(7) Uani 1 1 d . . . . .
H25A H 0.8705 0.5614 0.6633 0.043 Uiso 1 1 calc R U . . .
H25B H 0.8047 0.5931 0.6297 0.043 Uiso 1 1 calc R U . . .
C260 C 0.87271(15) 0.66188(16) 0.64926(13) 0.0378(7) Uani 1 1 d . . . . .
H26A H 0.8760 0.6733 0.6859 0.045 Uiso 1 1 calc R U . . .
H26B H 0.9137 0.6638 0.6496 0.045 Uiso 1 1 calc R U . . .
C270 C 0.85469(15) 0.77481(16) 0.62412(13) 0.0386(7) Uani 1 1 d . . . . .
H27A H 0.8968 0.7788 0.6273 0.046 Uiso 1 1 calc R U . . .
H27B H 0.8541 0.7878 0.6591 0.046 Uiso 1 1 calc R U . . .
C280 C 0.81460(15) 0.81970(16) 0.58096(14) 0.0399(7) Uani 1 1 d . . . . .
H28A H 0.7718 0.8114 0.5744 0.048 Uiso 1 1 calc R U . . .
H28B H 0.8243 0.8674 0.5918 0.048 Uiso 1 1 calc R U . . .
C290 C 0.78979(18) 0.84965(17) 0.49073(15) 0.0477(9) Uani 1 1 d . . . . .
H29A H 0.7987 0.8972 0.5023 0.057 Uiso 1 1 calc R U . . .
H29B H 0.7460 0.8418 0.4796 0.057 Uiso 1 1 calc R U . . .
C300 C 0.8060(2) 0.83642(17) 0.44512(16) 0.0519(9) Uani 1 1 d . . . . .
H30C H 0.7845 0.8683 0.4154 0.062 Uiso 1 1 calc R U . . .
H30D H 0.8501 0.8427 0.4565 0.062 Uiso 1 1 calc R U . . .
C310 C 0.8064(2) 0.7525(2) 0.38541(17) 0.0667(12) Uani 1 1 d . . . . .
H31A H 0.8509 0.7549 0.3985 0.080 Uiso 1 1 calc R U . . .
H31B H 0.7883 0.7850 0.3553 0.080 Uiso 1 1 calc R U . . .
C320 C 0.7854(2) 0.6839(2) 0.36610(15) 0.0595(11) Uani 1 1 d . . . . .
H32A H 0.7411 0.6809 0.3548 0.071 Uiso 1 1 calc R U . . .
H32B H 0.7943 0.6734 0.3344 0.071 Uiso 1 1 calc R U . . .
C330 C 0.68209(17) 0.68082(19) 0.52437(15) 0.0471(8) Uani 1 1 d . . . . .
H33A H 0.7166 0.6920 0.5588 0.057 Uiso 1 1 calc R U . . .
H33B H 0.6598 0.6424 0.5307 0.057 Uiso 1 1 calc R U . . .
C340 C 0.64113(19) 0.7405(2) 0.50383(18) 0.0613(11) Uani 1 1 d . . . . .
H34D H 0.6031 0.7336 0.5085 0.074 Uiso 1 1 calc R U . . .
H34E H 0.6611 0.7818 0.5234 0.074 Uiso 1 1 calc R U . . .
C350 C 0.6287(2) 0.7458(2) 0.44585(18) 0.0606(11) Uani 1 1 d . . . . .
H35A H 0.5845 0.7455 0.4234 0.073 Uiso 1 1 calc R U . . .
H35B H 0.6460 0.7879 0.4386 0.073 Uiso 1 1 calc R U . . .
C360 C 0.65782(18) 0.6864(2) 0.43422(16) 0.0550(10) Uani 1 1 d . . . . .
H36A H 0.6277 0.6503 0.4176 0.066 Uiso 1 1 calc R U . . .
H36B H 0.6764 0.6984 0.4090 0.066 Uiso 1 1 calc R U . . .
C370 C 0.98210(19) 0.6133(3) 0.56462(19) 0.0679(12) Uani 1 1 d . . . . .
H37A H 0.9716 0.5784 0.5361 0.081 Uiso 1 1 calc R U . . .
H37B H 0.9846 0.5922 0.5985 0.081 Uiso 1 1 calc R U . . .
C380 C 1.04270(19) 0.6499(3) 0.57301(19) 0.0850(18) Uani 1 1 d . . . . .
H38A H 1.0754 0.6389 0.6086 0.102 Uiso 1 1 calc R U . . .
H38B H 1.0560 0.6382 0.5441 0.102 Uiso 1 1 calc R U . . .
C390 C 1.0245(2) 0.7227(3) 0.5699(2) 0.0928(17) Uani 1 1 d . . . . .
H39A H 1.0299 0.7398 0.6059 0.111 Uiso 1 1 calc R U . . .
H39B H 1.0487 0.7508 0.5560 0.111 Uiso 1 1 calc R U . . .
C400 C 0.9621(2) 0.7232(3) 0.5334(3) 0.0862(16) Uani 1 1 d . . . . .
H40C H 0.9414 0.7641 0.5381 0.103 Uiso 1 1 calc R U . . .
H40D H 0.9570 0.7202 0.4954 0.103 Uiso 1 1 calc R U . . .
O170 O 0.50603(12) 0.19982(12) 0.54999(10) 0.0494(6) Uani 1 1 d . . . . .
C410 C 0.4897(3) 0.1592(2) 0.50430(18) 0.0897(19) Uani 1 1 d . . . . .
H41A H 0.5135 0.1715 0.4835 0.108 Uiso 1 1 calc R U . . .
H41B H 0.4462 0.1651 0.4807 0.108 Uiso 1 1 calc R U . . .
C420 C 0.5021(2) 0.0880(2) 0.52300(18) 0.0720(13) Uani 1 1 d . . . . .
H42A H 0.4641 0.0636 0.5164 0.086 Uiso 1 1 calc R U . . .
H42B H 0.5239 0.0640 0.5044 0.086 Uiso 1 1 calc R U . . .
C430 C 0.5402(2) 0.0939(2) 0.58163(17) 0.0593(11) Uani 1 1 d . . . . .
H43A H 0.5323 0.0564 0.6019 0.071 Uiso 1 1 calc R U . . .
H43B H 0.5838 0.0942 0.5890 0.071 Uiso 1 1 calc R U . . .
C440 C 0.52145(18) 0.15883(18) 0.59591(15) 0.0489(9) Uani 1 1 d . . . . .
H44D H 0.4862 0.1527 0.6051 0.059 Uiso 1 1 calc R U . . .
H44E H 0.5550 0.1792 0.6273 0.059 Uiso 1 1 calc R U . . .
O180 O 0.95016(15) 0.84354(16) 0.43597(16) 0.0817(10) Uani 1 1 d . . . . .
C480 C 0.96090(19) 0.9104(2) 0.4520(2) 0.0636(11) Uani 1 1 d . . . . .
H48A H 0.9393 0.9228 0.4747 0.076 Uiso 1 1 calc R U . . .
H48B H 0.9473 0.9406 0.4201 0.076 Uiso 1 1 calc R U . . .
C470 C 1.0274(2) 0.9156(3) 0.4834(2) 0.0832(16) Uani 1 1 d . . . . .
H47A H 1.0421 0.9616 0.4814 0.100 Uiso 1 1 calc R U . . .
H47B H 1.0392 0.9033 0.5217 0.100 Uiso 1 1 calc R U . . .
C460 C 1.0496(2) 0.8687(3) 0.4570(3) 0.104(2) Uani 1 1 d . . . . .
H46A H 1.0862 0.8461 0.4834 0.125 Uiso 1 1 calc R U . . .
H46B H 1.0601 0.8914 0.4296 0.125 Uiso 1 1 calc R U . . .
C450 C 1.0015(3) 0.8199(2) 0.4315(2) 0.0748(14) Uani 1 1 d . . . . .
H45A H 0.9938 0.8144 0.3930 0.090 Uiso 1 1 calc R U . . .
H45B H 1.0132 0.7756 0.4496 0.090 Uiso 1 1 calc R U . . .

loop_
_atom_site_aniso_label
_atom_site_aniso_U_11
_atom_site_aniso_U_22
_atom_site_aniso_U_33
_atom_site_aniso_U_23
_atom_site_aniso_U_13
_atom_site_aniso_U_12
Fe1 0.0262(2) 0.0266(2) 0.0232(2) -0.00279(15) 0.01038(17) -0.00061(15)
Si14 0.0310(4) 0.0422(5) 0.0291(4) -0.0051(4) 0.0087(4) -0.0054(4)
N11 0.0298(12) 0.0257(12) 0.0271(13) -0.0018(9) 0.0138(10) -0.0015(9)
N21 0.0264(12) 0.0262(12) 0.0251(12) -0.0002(9) 0.0108(10) 0.0020(9)
C11 0.0303(16) 0.0430(18) 0.0295(16) -0.0028(13) 0.0084(13) 0.0001(13)
C21 0.0271(14) 0.0287(14) 0.0241(14) 0.0015(11) 0.0077(12) -0.0012(11)
C31 0.0293(14) 0.0293(14) 0.0200(14) 0.0003(11) 0.0051(12) 0.0007(11)
C41 0.0349(15) 0.0268(14) 0.0223(14) -0.0019(11) 0.0124(12) -0.0009(12)
C51 0.0418(18) 0.0445(18) 0.0263(16) -0.0062(13) 0.0131(14) 0.0041(14)
C12 0.0222(13) 0.0324(15) 0.0258(14) -0.0042(11) 0.0085(12) -0.0036(11)
C22 0.0266(14) 0.0339(15) 0.0286(15) -0.0047(12) 0.0093(12) -0.0068(12)
C32 0.0287(15) 0.0446(18) 0.0278(16) -0.0024(13) 0.0132(13) -0.0060(13)
C42 0.0285(15) 0.0494(19) 0.0301(16) -0.0054(14) 0.0133(13) 0.0004(13)
C52 0.0324(16) 0.0388(17) 0.0332(17) -0.0056(13) 0.0143(14) 0.0038(13)
C62 0.0271(15) 0.0351(16) 0.0311(16) -0.0022(12) 0.0108(13) -0.0005(12)
C72 0.0360(16) 0.0301(15) 0.0325(16) -0.0023(12) 0.0154(14) -0.0062(12)
C92 0.055(2) 0.0355(17) 0.0358(18) 0.0015(14) 0.0211(16) -0.0006(15)
C82 0.0464(19) 0.0343(17) 0.0366(18) -0.0065(13) 0.0171(15) -0.0085(14)
C102 0.0446(18) 0.0307(16) 0.0386(18) -0.0010(13) 0.0231(15) 0.0065(13)
C112 0.048(2) 0.0332(17) 0.055(2) -0.0006(15) 0.0263(18) 0.0002(14)
C122 0.052(2) 0.0417(19) 0.0410(19) 0.0044(15) 0.0204(17) 0.0148(16)
C13 0.0319(15) 0.0350(16) 0.0224(14) -0.0024(12) 0.0107(12) 0.0067(12)
C23 0.0432(18) 0.0350(16) 0.0221(15) 0.0010(12) 0.0120(13) 0.0092(13)
C33 0.051(2) 0.0423(19) 0.0380(19) 0.0035(15) 0.0185(16) 0.0152(16)
C43 0.047(2) 0.066(2) 0.0368(19) 0.0056(17) 0.0151(17) 0.0311(19)
C53 0.0339(17) 0.064(2) 0.0389(19) 0.0049(16) 0.0195(15) 0.0132(16)
C63 0.0338(16) 0.0444(18) 0.0285(16) 0.0027(13) 0.0127(13) 0.0070(13)
C73 0.050(2) 0.0307(16) 0.0353(18) 0.0022(13) 0.0156(15) 0.0003(14)
C93 0.065(2) 0.0388(19) 0.041(2) 0.0031(15) 0.0271(18) 0.0056(17)
C83 0.087(3) 0.045(2) 0.046(2) -0.0089(17) 0.026(2) -0.017(2)
C103 0.0296(17) 0.051(2) 0.059(2) 0.0173(17) 0.0178(16) 0.0039(15)
C123 0.082(3) 0.059(3) 0.055(3) 0.001(2) 0.023(2) -0.012(2)
C113 0.170(6) 0.080(4) 0.043(3) 0.017(2) 0.019(3) -0.043(4)
C14 0.0333(16) 0.0404(17) 0.0282(16) -0.0047(13) 0.0137(13) -0.0009(13)
C34 0.0352(18) 0.065(2) 0.0379(19) 0.0068(16) 0.0156(15) 0.0049(16)
C24 0.060(2) 0.046(2) 0.068(3) -0.0033(19) 0.019(2) -0.0134(18)
C44 0.044(2) 0.087(3) 0.035(2) -0.0165(19) 0.0112(17) -0.014(2)
Fe2 0.0241(2) 0.0297(2) 0.0236(2) -0.00291(16) 0.00946(17) -0.00073(16)
Si 0.0329(5) 0.0472(5) 0.0293(5) -0.0084(4) 0.0091(4) -0.0058(4)
N15 0.0254(12) 0.0280(12) 0.0253(12) 0.0000(9) 0.0110(10) -0.0017(9)
N25 0.0232(11) 0.0290(12) 0.0243(12) -0.0014(9) 0.0080(10) 0.0011(9)
C55 0.0436(19) 0.059(2) 0.0263(16) -0.0050(15) 0.0099(15) 0.0157(16)
C45 0.0326(15) 0.0258(14) 0.0236(14) 0.0009(11) 0.0112(12) 0.0009(11)
C35 0.0331(15) 0.0264(14) 0.0200(14) -0.0002(11) 0.0070(12) -0.0003(11)
C25 0.0285(14) 0.0286(14) 0.0258(15) 0.0010(11) 0.0094(12) -0.0023(11)
C15 0.0287(16) 0.056(2) 0.0325(17) -0.0030(15) 0.0090(14) -0.0017(14)
C16 0.0240(14) 0.0359(16) 0.0252(15) 0.0001(12) 0.0105(12) -0.0041(11)
C26 0.0384(17) 0.0379(17) 0.0393(18) 0.0009(14) 0.0229(15) -0.0029(13)
C36 0.0410(18) 0.0433(19) 0.046(2) -0.0014(15) 0.0262(16) -0.0066(14)
C46 0.0351(17) 0.051(2) 0.0375(18) -0.0043(15) 0.0214(15) -0.0019(14)
C56 0.0322(16) 0.0440(18) 0.0371(18) -0.0036(14) 0.0148(14) 0.0051(14)
C66 0.0296(15) 0.0345(16) 0.0292(16) 0.0007(12) 0.0115(13) 0.0007(12)
C76 0.068(2) 0.0373(19) 0.070(3) 0.0157(17) 0.049(2) 0.0050(17)
C96 0.042(2) 0.037(2) 0.094(3) 0.001(2) 0.016(2) -0.0045(16)
C86 0.080(3) 0.043(2) 0.056(3) -0.0063(18) 0.021(2) -0.006(2)
C106 0.0420(18) 0.0306(16) 0.0364(17) 0.0044(13) 0.0196(15) 0.0067(13)
C126 0.057(2) 0.0313(17) 0.049(2) 0.0037(14) 0.0270(18) -0.0029(15)
C116 0.060(2) 0.050(2) 0.045(2) 0.0126(17) 0.0172(19) 0.0173(18)
C17 0.0288(15) 0.0343(15) 0.0234(14) -0.0053(12) 0.0097(12) 0.0042(12)
C27 0.0325(15) 0.0350(16) 0.0253(15) -0.0015(12) 0.0095(13) 0.0047(12)
C37 0.0385(17) 0.0426(18) 0.0313(17) 0.0046(13) 0.0140(14) 0.0145(14)
C47 0.0336(17) 0.053(2) 0.0324(17) 0.0039(14) 0.0137(14) 0.0149(15)
C57 0.0301(16) 0.053(2) 0.0314(17) 0.0000(14) 0.0151(14) 0.0048(14)
C67 0.0309(15) 0.0412(17) 0.0267(15) 0.0011(13) 0.0130(13) 0.0035(13)
C77 0.0365(17) 0.0308(16) 0.0471(19) 0.0038(14) 0.0187(15) 0.0043(13)
C97 0.072(3) 0.098(4) 0.045(2) 0.006(2) 0.023(2) -0.031(3)
C87 0.084(3) 0.092(4) 0.065(3) -0.020(3) 0.028(3) -0.046(3)
C107 0.0322(16) 0.0387(17) 0.0420(19) 0.0038(14) 0.0172(15) 0.0027(13)
C117 0.055(2) 0.044(2) 0.060(3) 0.0011(18) 0.005(2) -0.0016(18)
C127 0.133(5) 0.061(3) 0.073(3) 0.020(2) 0.070(3) 0.015(3)
C68 0.0374(17) 0.056(2) 0.0268(16) -0.0088(14) 0.0138(14) -0.0087(15)
C69 0.049(2) 0.085(3) 0.0325(19) -0.0182(19) 0.0121(17) -0.019(2)
C64 0.046(2) 0.045(2) 0.062(3) -0.0129(18) 0.0127(19) -0.0075(16)
C71 0.0360(18) 0.061(2) 0.0357(19) 0.0042(16) 0.0094(15) 0.0028(16)
K10 0.0317(3) 0.0281(3) 0.0286(3) 0.0024(2) 0.0123(3) 0.0027(2)
O10 0.0385(12) 0.0294(11) 0.0388(12) 0.0013(9) 0.0179(10) 0.0033(9)
O20 0.0417(12) 0.0299(11) 0.0352(12) 0.0066(9) 0.0190(10) 0.0032(9)
O30 0.0387(12) 0.0341(11) 0.0293(11) 0.0013(9) 0.0126(10) 0.0014(9)
O40 0.0347(11) 0.0282(11) 0.0325(11) 0.0015(9) 0.0108(9) 0.0028(9)
O50 0.0344(11) 0.0334(11) 0.0306(11) 0.0041(9) 0.0142(9) -0.0024(9)
O60 0.0344(11) 0.0377(12) 0.0273(11) -0.0010(9) 0.0077(9) 0.0014(9)
O70 0.0362(13) 0.0745(18) 0.0357(13) 0.0041(12) 0.0147(11) 0.0100(12)
O80 0.0345(12) 0.0460(13) 0.0451(14) -0.0024(11) 0.0164(11) -0.0022(10)
C10 0.0438(18) 0.0301(16) 0.0431(19) 0.0035(14) 0.0163(16) 0.0039(14)
C20 0.053(2) 0.0261(16) 0.052(2) 0.0064(14) 0.0238(18) 0.0012(14)
C30 0.0452(19) 0.0425(18) 0.0361(18) 0.0099(14) 0.0220(15) 0.0056(15)
C40 0.0453(19) 0.0448(19) 0.0281(16) 0.0075(14) 0.0166(15) 0.0077(15)
C50 0.049(2) 0.0376(17) 0.0367(18) -0.0073(14) 0.0186(16) -0.0007(15)
C60 0.0461(19) 0.0318(16) 0.0432(19) -0.0034(14) 0.0203(16) 0.0040(14)
C70 0.0452(19) 0.0270(16) 0.0414(19) 0.0055(13) 0.0065(16) 0.0040(14)
C80 0.0408(18) 0.0320(16) 0.0435(19) 0.0085(14) 0.0139(16) -0.0061(13)
C90 0.0415(18) 0.050(2) 0.0356(18) 0.0152(15) 0.0209(15) 0.0083(15)
C100 0.0412(18) 0.052(2) 0.0248(16) 0.0042(14) 0.0121(14) 0.0071(15)
C110 0.0392(18) 0.0434(19) 0.0343(18) -0.0087(14) 0.0116(15) -0.0062(14)
C120 0.0375(17) 0.0331(16) 0.0385(18) -0.0098(13) 0.0150(15) -0.0022(13)
C160 0.060(2) 0.066(3) 0.055(2) 0.023(2) 0.035(2) 0.018(2)
C150 0.059(2) 0.066(3) 0.047(2) 0.0089(19) 0.019(2) 0.021(2)
C140 0.043(2) 0.081(3) 0.049(2) 0.008(2) 0.0105(18) 0.014(2)
C130 0.044(2) 0.097(3) 0.033(2) 0.007(2) 0.0124(17) 0.015(2)
C170 0.048(2) 0.049(2) 0.045(2) -0.0007(16) 0.0183(17) -0.0093(16)
C180 0.036(2) 0.126(4) 0.052(3) 0.023(3) 0.0149(19) 0.004(2)
C190 0.071(3) 0.189(7) 0.061(3) 0.032(4) 0.034(3) 0.063(4)
C200 0.0401(18) 0.049(2) 0.0403(19) -0.0067(15) 0.0164(16) -0.0064(15)
K20 0.0394(4) 0.0304(3) 0.0307(3) 0.0015(3) 0.0154(3) -0.0001(3)
O90 0.0561(15) 0.0472(14) 0.0350(13) -0.0020(10) 0.0230(12) -0.0084(11)
O100 0.0381(12) 0.0339(11) 0.0323(12) -0.0019(9) 0.0142(10) -0.0004(9)
O110 0.0360(11) 0.0313(11) 0.0309(11) -0.0001(9) 0.0157(9) -0.0017(9)
O120 0.0353(11) 0.0335(11) 0.0286(11) 0.0001(9) 0.0086(9) 0.0027(9)
O130 0.0399(12) 0.0310(11) 0.0390(13) 0.0012(9) 0.0126(10) 0.0022(9)
O140 0.0658(16) 0.0382(13) 0.0395(13) 0.0062(10) 0.0225(12) -0.0084(11)
O150 0.0398(13) 0.0590(16) 0.0477(15) -0.0046(12) 0.0195(12) 0.0025(11)
O160 0.0472(16) 0.0638(19) 0.108(3) 0.0288(17) 0.0326(17) -0.0033(14)
C210 0.056(2) 0.050(2) 0.0384(19) -0.0099(16) 0.0257(17) -0.0094(17)
C220 0.054(2) 0.047(2) 0.049(2) -0.0092(16) 0.0277(18) -0.0006(17)
C230 0.051(2) 0.0286(16) 0.0428(19) -0.0025(14) 0.0134(16) 0.0012(14)
C240 0.0426(18) 0.0325(16) 0.0369(18) 0.0047(13) 0.0104(15) -0.0047(14)
C250 0.0408(17) 0.0418(18) 0.0280(16) 0.0066(13) 0.0171(14) 0.0074(14)
C260 0.0399(18) 0.0432(18) 0.0267(16) 0.0030(13) 0.0098(14) 0.0061(14)
C270 0.0395(17) 0.0366(17) 0.0362(18) -0.0076(14) 0.0121(15) -0.0048(14)
C280 0.0391(18) 0.0333(17) 0.047(2) -0.0062(14) 0.0173(16) -0.0001(13)
C290 0.055(2) 0.0312(17) 0.049(2) 0.0079(15) 0.0123(18) 0.0016(15)
C300 0.069(3) 0.0350(18) 0.048(2) 0.0092(16) 0.021(2) -0.0048(17)
C310 0.106(4) 0.058(3) 0.047(2) 0.0066(19) 0.041(3) -0.012(2)
C320 0.089(3) 0.062(3) 0.033(2) 0.0027(17) 0.031(2) -0.007(2)
C330 0.052(2) 0.047(2) 0.047(2) -0.0011(16) 0.0249(18) 0.0002(16)
C340 0.049(2) 0.072(3) 0.063(3) 0.000(2) 0.023(2) 0.013(2)
C350 0.065(3) 0.046(2) 0.062(3) 0.0017(19) 0.017(2) 0.0013(19)
C360 0.046(2) 0.074(3) 0.044(2) -0.0005(19) 0.0170(18) 0.0014(19)
C370 0.055(3) 0.084(3) 0.060(3) 0.014(2) 0.019(2) 0.014(2)
C380 0.035(2) 0.165(6) 0.051(3) -0.016(3) 0.014(2) 0.013(3)
C390 0.070(3) 0.111(5) 0.091(4) -0.029(3) 0.026(3) -0.015(3)
C400 0.079(3) 0.072(3) 0.121(5) 0.000(3) 0.055(3) -0.017(3)
O170 0.0621(16) 0.0413(13) 0.0388(14) 0.0006(11) 0.0147(12) 0.0033(12)
C410 0.114(4) 0.067(3) 0.046(3) -0.013(2) -0.011(3) 0.044(3)
C420 0.089(3) 0.055(3) 0.059(3) -0.011(2) 0.017(3) -0.006(2)
C430 0.082(3) 0.046(2) 0.051(2) 0.0079(18) 0.028(2) 0.003(2)
C440 0.056(2) 0.046(2) 0.046(2) 0.0021(16) 0.0222(18) -0.0035(17)
O180 0.063(2) 0.0580(19) 0.114(3) -0.0208(18) 0.025(2) -0.0136(15)
C480 0.052(2) 0.052(2) 0.080(3) -0.006(2) 0.021(2) -0.0012(19)
C470 0.051(3) 0.082(3) 0.114(4) -0.047(3) 0.031(3) -0.012(2)
C460 0.067(3) 0.064(3) 0.195(7) -0.023(4) 0.066(4) -0.004(3)
C450 0.112(4) 0.049(2) 0.091(4) -0.016(2) 0.069(3) -0.015(3)

loop_
_atom_type_symbol
_atom_type_description
_atom_type_scat_dispersion_real
_atom_type_scat_dispersion_imag
_atom_type_scat_source
C C 0.0033 0.0016 'International Tables Vol C Tables 4.2.6.8 and 6.1.1.4'
H H 0.0000 0.0000 'International Tables Vol C Tables 4.2.6.8 and 6.1.1.4'
Fe Fe 0.3463 0.8444 'International Tables Vol C Tables 4.2.6.8 and 6.1.1.4'
K K 0.2009 0.2494 'International Tables Vol C Tables 4.2.6.8 and 6.1.1.4'
N N 0.0061 0.0033 'International Tables Vol C Tables 4.2.6.8 and 6.1.1.4'
O O 0.0106 0.0060 'International Tables Vol C Tables 4.2.6.8 and 6.1.1.4'
Si Si 0.0817 0.0704 'International Tables Vol C Tables 4.2.6.8 and 6.1.1.4'

loop_
_geom_angle_atom_site_label_1
_geom_angle_atom_site_label_2
_geom_angle_atom_site_label_3
_geom_angle
_geom_angle_site_symmetry_1
_geom_angle_site_symmetry_3
_geom_angle_publ_flag
N21 Fe1 N11 97.68(10) . . ?
N21 Fe1 C14 143.14(11) . . ?
N11 Fe1 C14 117.63(11) . . ?
C14 Si14 C34 111.13(16) . . ?
C14 Si14 C24 111.06(17) . . ?
C34 Si14 C24 109.98(19) . . ?
C14 Si14 C44 113.01(16) . . ?
C34 Si14 C44 105.89(18) . . ?
C24 Si14 C44 105.5(2) . . ?
C21 N11 C12 119.8(2) . . ?
C21 N11 Fe1 123.74(19) . . ?
C12 N11 Fe1 116.17(18) . . ?
C41 N21 C13 117.9(2) . . ?
C41 N21 Fe1 122.86(19) . . ?
C13 N21 Fe1 117.07(18) . . ?
C21 C11 H11A 109.5 . . ?
C21 C11 H11B 109.5 . . ?
H11A C11 H11B 109.5 . . ?
C21 C11 H11C 109.5 . . ?
H11A C11 H11C 109.5 . . ?
H11B C11 H11C 109.5 . . ?
N11 C21 C31 122.2(3) . . ?
N11 C21 C11 120.1(3) . . ?
C31 C21 C11 117.7(3) . . ?
C21 C31 C41 129.9(3) . . ?
C21 C31 H31 115.0 . . ?
C41 C31 H31 115.0 . . ?
N21 C41 C31 123.1(3) . . ?
N21 C41 C51 119.4(3) . . ?
C31 C41 C51 117.5(3) . . ?
C41 C51 H51A 109.5 . . ?
C41 C51 H51B 109.5 . . ?
H51A C51 H51B 109.5 . . ?
C41 C51 H51C 109.5 . . ?
H51A C51 H51C 109.5 . . ?
H51B C51 H51C 109.5 . . ?
C22 C12 C62 120.0(3) . . ?
C22 C12 N11 119.2(3) . . ?
C62 C12 N11 120.6(3) . . ?
C32 C22 C12 118.5(3) . . ?
C32 C22 C72 121.1(3) . . ?
C12 C22 C72 120.3(3) . . ?
C42 C32 C22 121.7(3) . . ?
C42 C32 H32 119.2 . . ?
C22 C32 H32 119.2 . . ?
C52 C42 C32 119.4(3) . . ?
C52 C42 H42 120.3 . . ?
C32 C42 H42 120.3 . . ?
C42 C52 C62 121.7(3) . . ?
C42 C52 H52 119.2 . . ?
C62 C52 H52 119.2 . . ?
C52 C62 C12 118.6(3) . . ?
C52 C62 C102 120.1(3) . . ?
C12 C62 C102 121.1(3) . . ?
C22 C72 C92 113.6(3) . . ?
C22 C72 C82 112.6(3) . . ?
C92 C72 C82 110.1(3) . . ?
C22 C72 H72 106.7 . . ?
C92 C72 H72 106.7 . . ?
C82 C72 H72 106.7 . . ?
C72 C92 H92A 109.5 . . ?
C72 C92 H92B 109.5 . . ?
H92A C92 H92B 109.5 . . ?
C72 C92 H92C 109.5 . . ?
H92A C92 H92C 109.5 . . ?
H92B C92 H92C 109.5 . . ?
C72 C82 H82A 109.5 . . ?
C72 C82 H82B 109.5 . . ?
H82A C82 H82B 109.5 . . ?
C72 C82 H82C 109.5 . . ?
H82A C82 H82C 109.5 . . ?
H82B C82 H82C 109.5 . . ?
C62 C102 C112 109.3(3) . . ?
C62 C102 C122 112.7(3) . . ?
C112 C102 C122 110.9(3) . . ?
C62 C102 H102 107.9 . . ?
C112 C102 H102 107.9 . . ?
C122 C102 H102 107.9 . . ?
C102 C112 H11D 109.5 . . ?
C102 C112 H11E 109.5 . . ?
H11D C112 H11E 109.5 . . ?
C102 C112 H11F 109.5 . . ?
H11D C112 H11F 109.5 . . ?
H11E C112 H11F 109.5 . . ?
C102 C122 H12A 109.5 . . ?
C102 C122 H12B 109.5 . . ?
H12A C122 H12B 109.5 . . ?
C102 C122 H12C 109.5 . . ?
H12A C122 H12C 109.5 . . ?
H12B C122 H12C 109.5 . . ?
C63 C13 C23 120.5(3) . . ?
C63 C13 N21 121.0(3) . . ?
C23 C13 N21 118.3(3) . . ?
C33 C23 C13 118.4(3) . . ?
C33 C23 C73 119.4(3) . . ?
C13 C23 C73 122.1(3) . . ?
C43 C33 C23 121.2(3) . . ?
C43 C33 H33 119.4 . . ?
C23 C33 H33 119.4 . . ?
C33 C43 C53 120.5(3) . . ?
C33 C43 H43 119.8 . . ?
C53 C43 H43 119.8 . . ?
C43 C53 C63 120.7(3) . . ?
C43 C53 H53 119.7 . . ?
C63 C53 H53 119.7 . . ?
C53 C63 C13 118.7(3) . . ?
C53 C63 C103 120.4(3) . . ?
C13 C63 C103 120.8(3) . . ?
C23 C73 C93 110.5(3) . . ?
C23 C73 C83 113.1(3) . . ?
C93 C73 C83 110.2(3) . . ?
C23 C73 H73 107.6 . . ?
C93 C73 H73 107.6 . . ?
C83 C73 H73 107.6 . . ?
C73 C93 H93A 109.5 . . ?
C73 C93 H93B 109.5 . . ?
H93A C93 H93B 109.5 . . ?
C73 C93 H93C 109.5 . . ?
H93A C93 H93C 109.5 . . ?
H93B C93 H93C 109.5 . . ?
C73 C83 H83A 109.5 . . ?
C73 C83 H83B 109.5 . . ?
H83A C83 H83B 109.5 . . ?
C73 C83 H83C 109.5 . . ?
H83A C83 H83C 109.5 . . ?
H83B C83 H83C 109.5 . . ?
C123 C103 C113 109.7(4) . . ?
C123 C103 C63 114.0(3) . . ?
C113 C103 C63 112.4(4) . . ?
C123 C103 H103 106.8 . . ?
C113 C103 H103 106.8 . . ?
C63 C103 H103 106.8 . . ?
C103 C123 H12D 109.5 . . ?
C103 C123 H12E 109.5 . . ?
H12D C123 H12E 109.5 . . ?
C103 C123 H12F 109.5 . . ?
H12D C123 H12F 109.5 . . ?
H12E C123 H12F 109.5 . . ?
C103 C113 H11G 109.5 . . ?
C103 C113 H11H 109.5 . . ?
H11G C113 H11H 109.5 . . ?
C103 C113 H11I 109.5 . . ?
H11G C113 H11I 109.5 . . ?
H11H C113 H11I 109.5 . . ?
Si14 C14 Fe1 122.11(16) . . ?
Si14 C14 H14A 106.8 . . ?
Fe1 C14 H14A 106.8 . . ?
Si14 C14 H14B 106.8 . . ?
Fe1 C14 H14B 106.8 . . ?
H14A C14 H14B 106.6 . . ?
Si14 C34 H34A 109.5 . . ?
Si14 C34 H34B 109.5 . . ?
H34A C34 H34B 109.5 . . ?
Si14 C34 H34C 109.5 . . ?
H34A C34 H34C 109.5 . . ?
H34B C34 H34C 109.5 . . ?
Si14 C24 H24A 109.5 . . ?
Si14 C24 H24B 109.5 . . ?
H24A C24 H24B 109.5 . . ?
Si14 C24 H24C 109.5 . . ?
H24A C24 H24C 109.5 . . ?
H24B C24 H24C 109.5 . . ?
Si14 C44 H44A 109.5 . . ?
Si14 C44 H44B 109.5 . . ?
H44A C44 H44B 109.5 . . ?
Si14 C44 H44C 109.5 . . ?
H44A C44 H44C 109.5 . . ?
H44B C44 H44C 109.5 . . ?
N25 Fe2 N15 97.64(10) . . ?
N25 Fe2 C68 138.91(12) . . ?
N15 Fe2 C68 121.88(12) . . ?
C68 Si C64 111.75(17) . . ?
C68 Si C71 111.32(17) . . ?
C64 Si C71 109.82(18) . . ?
C68 Si C69 112.14(16) . . ?
C64 Si C69 105.6(2) . . ?
C71 Si C69 105.89(18) . . ?
C25 N15 C16 118.7(2) . . ?
C25 N15 Fe2 123.38(19) . . ?
C16 N15 Fe2 117.28(18) . . ?
C45 N25 C17 117.3(2) . . ?
C45 N25 Fe2 123.13(19) . . ?
C17 N25 Fe2 118.41(18) . . ?
C45 C55 H55A 109.5 . . ?
C45 C55 H55B 109.5 . . ?
H55A C55 H55B 109.5 . . ?
C45 C55 H55C 109.5 . . ?
H55A C55 H55C 109.5 . . ?
H55B C55 H55C 109.5 . . ?
N25 C45 C35 122.9(3) . . ?
N25 C45 C55 119.6(3) . . ?
C35 C45 C55 117.5(3) . . ?
C45 C35 C25 130.4(3) . . ?
C45 C35 H35 114.8 . . ?
C25 C35 H35 114.8 . . ?
N15 C25 C35 122.3(3) . . ?
N15 C25 C15 119.7(3) . . ?
C35 C25 C15 118.0(3) . . ?
C25 C15 H15A 109.5 . . ?
C25 C15 H15B 109.5 . . ?
H15A C15 H15B 109.5 . . ?
C25 C15 H15C 109.5 . . ?
H15A C15 H15C 109.5 . . ?
H15B C15 H15C 109.5 . . ?
C26 C16 C66 119.1(3) . . ?
C26 C16 N15 119.9(3) . . ?
C66 C16 N15 121.0(3) . . ?
C36 C26 C16 119.6(3) . . ?
C36 C26 C76 119.1(3) . . ?
C16 C26 C76 121.3(3) . . ?
C46 C36 C26 121.2(3) . . ?
C46 C36 H36 119.4 . . ?
C26 C36 H36 119.4 . . ?
C36 C46 C56 119.6(3) . . ?
C36 C46 H46 120.2 . . ?
C56 C46 H46 120.2 . . ?
C46 C56 C66 121.0(3) . . ?
C46 C56 H56 119.5 . . ?
C66 C56 H56 119.5 . . ?
C56 C66 C16 119.5(3) . . ?
C56 C66 C106 119.7(3) . . ?
C16 C66 C106 120.8(3) . . ?
C26 C76 C96 111.2(3) . . ?
C26 C76 C86 110.7(3) . . ?
C96 C76 C86 109.4(3) . . ?
C26 C76 H76 108.5 . . ?
C96 C76 H76 108.5 . . ?
C86 C76 H76 108.5 . . ?
C76 C96 H96A 109.5 . . ?
C76 C96 H96B 109.5 . . ?
H96A C96 H96B 109.5 . . ?
C76 C96 H96C 109.5 . . ?
H96A C96 H96C 109.5 . . ?
H96B C96 H96C 109.5 . . ?
C76 C86 H86A 109.5 . . ?
C76 C86 H86B 109.5 . . ?
H86A C86 H86B 109.5 . . ?
C76 C86 H86C 109.5 . . ?
H86A C86 H86C 109.5 . . ?
H86B C86 H86C 109.5 . . ?
C66 C106 C116 112.3(3) . . ?
C66 C106 C126 110.5(3) . . ?
C116 C106 C126 110.4(3) . . ?
C66 C106 H106 107.8 . . ?
C116 C106 H106 107.8 . . ?
C126 C106 H106 107.8 . . ?
C106 C126 H12G 109.5 . . ?
C106 C126 H12H 109.5 . . ?
H12G C126 H12H 109.5 . . ?
C106 C126 H12I 109.5 . . ?
H12G C126 H12I 109.5 . . ?
H12H C126 H12I 109.5 . . ?
C106 C116 H11J 109.5 . . ?
C106 C116 H11K 109.5 . . ?
H11J C116 H11K 109.5 . . ?
C106 C116 H11L 109.5 . . ?
H11J C116 H11L 109.5 . . ?
H11K C116 H11L 109.5 . . ?
C67 C17 C27 120.0(3) . . ?
C67 C17 N25 121.2(3) . . ?
C27 C17 N25 118.7(3) . . ?
C37 C27 C17 118.9(3) . . ?
C37 C27 C77 119.5(3) . . ?
C17 C27 C77 121.6(3) . . ?
C47 C37 C27 121.1(3) . . ?
C47 C37 H37 119.4 . . ?
C27 C37 H37 119.4 . . ?
C37 C47 C57 119.6(3) . . ?
C37 C47 H47 120.2 . . ?
C57 C47 H47 120.2 . . ?
C47 C57 C67 121.4(3) . . ?
C47 C57 H57 119.3 . . ?
C67 C57 H57 119.3 . . ?
C57 C67 C17 118.8(3) . . ?
C57 C67 C107 119.5(3) . . ?
C17 C67 C107 121.6(3) . . ?
C87 C77 C97 110.4(4) . . ?
C87 C77 C27 113.1(3) . . ?
C97 C77 C27 112.1(3) . . ?
C87 C77 H77 107.0 . . ?
C97 C77 H77 107.0 . . ?
C27 C77 H77 107.0 . . ?
C77 C97 H97A 109.5 . . ?
C77 C97 H97B 109.5 . . ?
H97A C97 H97B 109.5 . . ?
C77 C97 H97C 109.5 . . ?
H97A C97 H97C 109.5 . . ?
H97B C97 H97C 109.5 . . ?
C77 C87 H87A 109.5 . . ?
C77 C87 H87B 109.5 . . ?
H87A C87 H87B 109.5 . . ?
C77 C87 H87C 109.5 . . ?
H87A C87 H87C 109.5 . . ?
H87B C87 H87C 109.5 . . ?
C117 C107 C67 111.6(3) . . ?
C117 C107 C127 109.0(3) . . ?
C67 C107 C127 112.9(3) . . ?
C117 C107 H107 107.7 . . ?
C67 C107 H107 107.7 . . ?
C127 C107 H107 107.7 . . ?
C107 C117 H11M 109.5 . . ?
C107 C117 H11N 109.5 . . ?
H11M C117 H11N 109.5 . . ?
C107 C117 H11O 109.5 . . ?
H11M C117 H11O 109.5 . . ?
H11N C117 H11O 109.5 . . ?
C107 C127 H12J 109.5 . . ?
C107 C127 H12K 109.5 . . ?
H12J C127 H12K 109.5 . . ?
C107 C127 H12L 109.5 . . ?
H12J C127 H12L 109.5 . . ?
H12K C127 H12L 109.5 . . ?
Si C68 Fe2 123.87(17) . . ?
Si C68 H68A 106.4 . . ?
Fe2 C68 H68A 106.4 . . ?
Si C68 H68B 106.4 . . ?
Fe2 C68 H68B 106.4 . . ?
H68A C68 H68B 106.4 . . ?
Si C69 H69A 109.5 . . ?
Si C69 H69B 109.5 . . ?
H69A C69 H69B 109.5 . . ?
Si C69 H69C 109.5 . . ?
H69A C69 H69C 109.5 . . ?
H69B C69 H69C 109.5 . . ?
Si C64 H64A 109.5 . . ?
Si C64 H64B 109.5 . . ?
H64A C64 H64B 109.5 . . ?
Si C64 H64C 109.5 . . ?
H64A C64 H64C 109.5 . . ?
H64B C64 H64C 109.5 . . ?
Si C71 H71A 109.5 . . ?
Si C71 H71B 109.5 . . ?
H71A C71 H71B 109.5 . . ?
Si C71 H71C 109.5 . . ?
H71A C71 H71C 109.5 . . ?
H71B C71 H71C 109.5 . . ?
O70 K10 O80 164.60(8) . . ?
O70 K10 O10 101.35(8) . . ?
O80 K10 O10 90.93(7) . . ?
O70 K10 O50 78.49(7) . . ?
O80 K10 O50 87.31(7) . . ?
O10 K10 O50 120.42(7) . . ?
O70 K10 O40 89.31(8) . . ?
O80 K10 O40 78.59(7) . . ?
O10 K10 O40 169.35(7) . . ?
O50 K10 O40 61.54(6) . . ?
O70 K10 O30 88.14(7) . . ?
O80 K10 O30 93.91(7) . . ?
O10 K10 O30 119.58(7) . . ?
O50 K10 O30 119.96(7) . . ?
O40 K10 O30 60.03(6) . . ?
O70 K10 O20 107.83(7) . . ?
O80 K10 O20 86.27(7) . . ?
O10 K10 O20 60.31(6) . . ?
O50 K10 O20 173.55(7) . . ?
O40 K10 O20 116.44(7) . . ?
O30 K10 O20 60.01(6) . . ?
O70 K10 O60 95.48(7) . . ?
O80 K10 O60 82.30(7) . . ?
O10 K10 O60 60.86(6) . . ?
O50 K10 O60 59.90(6) . . ?
O40 K10 O60 118.73(6) . . ?
O30 K10 O60 176.20(7) . . ?
O20 K10 O60 119.64(6) . . ?
O70 K10 C80 88.73(8) . . ?
O80 K10 C80 75.90(8) . . ?
O10 K10 C80 137.41(8) . . ?
O50 K10 C80 21.64(7) . . ?
O40 K10 C80 41.85(7) . . ?
O30 K10 C80 101.83(7) . . ?
O20 K10 C80 153.92(8) . . ?
O60 K10 C80 77.15(7) . . ?
C10 O10 C120 111.8(2) . . ?
C10 O10 K10 115.83(18) . . ?
C120 O10 K10 116.03(17) . . ?
C20 O20 C30 112.3(2) . . ?
C20 O20 K10 114.22(18) . . ?
C30 O20 K10 111.72(17) . . ?
C50 O30 C40 111.4(2) . . ?
C50 O30 K10 116.77(18) . . ?
C40 O30 K10 117.41(18) . . ?
C60 O40 C70 112.1(2) . . ?
C60 O40 K10 114.48(17) . . ?
C70 O40 K10 113.97(18) . . ?
C90 O50 C80 112.3(2) . . ?
C90 O50 K10 118.23(18) . . ?
C80 O50 K10 112.20(17) . . ?
C110 O60 C100 112.4(2) . . ?
C110 O60 K10 109.79(18) . . ?
C100 O60 K10 109.66(17) . . ?
C160 O70 C130 106.8(3) . . ?
C160 O70 K10 117.9(2) . . ?
C130 O70 K10 132.4(2) . . ?
C200 O80 C170 109.5(3) . . ?
C200 O80 K10 119.01(19) . . ?
C170 O80 K10 115.25(19) . . ?
O10 C10 C20 108.6(3) . . ?
O10 C10 H10A 110.0 . . ?
C20 C10 H10A 110.0 . . ?
O10 C10 H10B 110.0 . . ?
C20 C10 H10B 110.0 . . ?
H10A C10 H10B 108.4 . . ?
O20 C20 C10 109.2(3) . . ?
O20 C20 H20A 109.8 . . ?
C10 C20 H20A 109.8 . . ?
O20 C20 H20B 109.8 . . ?
C10 C20 H20B 109.8 . . ?
H20A C20 H20B 108.3 . . ?
O20 C30 C40 108.8(3) . . ?
O20 C30 H30A 109.9 . . ?
C40 C30 H30A 109.9 . . ?
O20 C30 H30B 109.9 . . ?
C40 C30 H30B 109.9 . . ?
H30A C30 H30B 108.3 . . ?
O30 C40 C30 108.5(3) . . ?
O30 C40 H40A 110.0 . . ?
C30 C40 H40A 110.0 . . ?
O30 C40 H40B 110.0 . . ?
C30 C40 H40B 110.0 . . ?
H40A C40 H40B 108.4 . . ?
O30 C50 C60 108.2(3) . . ?
O30 C50 H50A 110.1 . . ?
C60 C50 H50A 110.1 . . ?
O30 C50 H50B 110.1 . . ?
C60 C50 H50B 110.1 . . ?
H50A C50 H50B 108.4 . . ?
O40 C60 C50 109.1(3) . . ?
O40 C60 H60A 109.9 . . ?
C50 C60 H60A 109.9 . . ?
O40 C60 H60B 109.9 . . ?
C50 C60 H60B 109.9 . . ?
H60A C60 H60B 108.3 . . ?
O40 C70 C80 109.1(3) . . ?
O40 C70 H70A 109.9 . . ?
C80 C70 H70A 109.9 . . ?
O40 C70 H70B 109.9 . . ?
C80 C70 H70B 109.9 . . ?
H70A C70 H70B 108.3 . . ?
O50 C80 C70 109.2(3) . . ?
O50 C80 K10 46.16(13) . . ?
C70 C80 K10 79.79(17) . . ?
O50 C80 H80A 109.8 . . ?
C70 C80 H80A 109.8 . . ?
K10 C80 H80A 155.5 . . ?
O50 C80 H80B 109.8 . . ?
C70 C80 H80B 109.8 . . ?
K10 C80 H80B 88.3 . . ?
H80A C80 H80B 108.3 . . ?
O50 C90 C100 109.1(3) . . ?
O50 C90 H90A 109.9 . . ?
C100 C90 H90A 109.9 . . ?
O50 C90 H90B 109.9 . . ?
C100 C90 H90B 109.9 . . ?
H90A C90 H90B 108.3 . . ?
O60 C100 C90 108.3(3) . . ?
O60 C100 H10C 110.0 . . ?
C90 C100 H10C 110.0 . . ?
O60 C100 H10D 110.0 . . ?
C90 C100 H10D 110.0 . . ?
H10C C100 H10D 108.4 . . ?
O60 C110 C120 109.2(3) . . ?
O60 C110 H11P 109.8 . . ?
C120 C110 H11P 109.8 . . ?
O60 C110 H11Q 109.8 . . ?
C120 C110 H11Q 109.8 . . ?
H11P C110 H11Q 108.3 . . ?
O10 C120 C110 108.2(3) . . ?
O10 C120 H12M 110.1 . . ?
C110 C120 H12M 110.1 . . ?
O10 C120 H12N 110.1 . . ?
C110 C120 H12N 110.1 . . ?
H12M C120 H12N 108.4 . . ?
O70 C160 C150 104.8(3) . . ?
O70 C160 H16A 110.8 . . ?
C150 C160 H16A 110.8 . . ?
O70 C160 H16B 110.8 . . ?
C150 C160 H16B 110.8 . . ?
H16A C160 H16B 108.9 . . ?
C140 C150 C160 102.7(3) . . ?
C140 C150 H15D 111.2 . . ?
C160 C150 H15D 111.2 . . ?
C140 C150 H15E 111.2 . . ?
C160 C150 H15E 111.2 . . ?
H15D C150 H15E 109.1 . . ?
C150 C140 C130 104.7(3) . . ?
C150 C140 H14C 110.8 . . ?
C130 C140 H14C 110.8 . . ?
C150 C140 H14D 110.8 . . ?
C130 C140 H14D 110.8 . . ?
H14C C140 H14D 108.9 . . ?
O70 C130 C140 107.2(3) . . ?
O70 C130 H13A 110.3 . . ?
C140 C130 H13A 110.3 . . ?
O70 C130 H13B 110.3 . . ?
C140 C130 H13B 110.3 . . ?
H13A C130 H13B 108.5 . . ?
O80 C170 C180 105.7(3) . . ?
O80 C170 H17A 110.6 . . ?
C180 C170 H17A 110.6 . . ?
O80 C170 H17B 110.6 . . ?
C180 C170 H17B 110.6 . . ?
H17A C170 H17B 108.7 . . ?
C190 C180 C170 104.3(3) . . ?
C190 C180 H18A 110.9 . . ?
C170 C180 H18A 110.9 . . ?
C190 C180 H18B 110.9 . . ?
C170 C180 H18B 110.9 . . ?
H18A C180 H18B 108.9 . . ?
C180 C190 C200 106.5(4) . . ?
C180 C190 H19A 110.4 . . ?
C200 C190 H19A 110.4 . . ?
C180 C190 H19B 110.4 . . ?
C200 C190 H19B 110.4 . . ?
H19A C190 H19B 108.6 . . ?
O80 C200 C190 106.3(3) . . ?
O80 C200 H20C 110.5 . . ?
C190 C200 H20C 110.5 . . ?
O80 C200 H20D 110.5 . . ?
C190 C200 H20D 110.5 . . ?
H20C C200 H20D 108.7 . . ?
O160 K20 O150 167.81(9) . . ?
O160 K20 O90 90.83(10) . . ?
O150 K20 O90 97.82(8) . . ?
O160 K20 O110 74.98(8) . . ?
O150 K20 O110 93.28(7) . . ?
O90 K20 O110 118.46(7) . . ?
O160 K20 O130 92.07(9) . . ?
O150 K20 O130 91.17(7) . . ?
O90 K20 O130 119.28(7) . . ?
O110 K20 O130 120.77(7) . . ?
O160 K20 O100 91.08(9) . . ?
O150 K20 O100 85.80(7) . . ?
O90 K20 O100 60.42(7) . . ?
O110 K20 O100 60.38(6) . . ?
O130 K20 O100 176.84(7) . . ?
O160 K20 O140 105.73(9) . . ?
O150 K20 O140 86.05(8) . . ?
O90 K20 O140 61.00(7) . . ?
O110 K20 O140 179.05(8) . . ?
O130 K20 O140 59.95(7) . . ?
O100 K20 O140 118.86(7) . . ?
O160 K20 O120 86.03(9) . . ?
O150 K20 O120 85.32(7) . . ?
O90 K20 O120 176.85(7) . . ?
O110 K20 O120 60.95(6) . . ?
O130 K20 O120 60.65(6) . . ?
O100 K20 O120 119.85(6) . . ?
O140 K20 O120 119.63(7) . . ?
O160 K20 C400 23.33(11) . . ?
O150 K20 C400 165.56(11) . . ?
O90 K20 C400 85.54(12) . . ?
O110 K20 C400 97.45(11) . . ?
O130 K20 C400 75.05(11) . . ?
O100 K20 C400 107.91(11) . . ?
O140 K20 C400 83.32(12) . . ?
O120 K20 C400 91.46(12) . . ?
O160 K20 C260 72.35(10) . . ?
O150 K20 C260 96.75(8) . . ?
O90 K20 C260 156.07(8) . . ?
O110 K20 C260 41.62(7) . . ?
O130 K20 C260 79.20(7) . . ?
O100 K20 C260 102.00(7) . . ?
O140 K20 C260 139.13(8) . . ?
O120 K20 C260 22.01(7) . . ?
C400 K20 C260 85.06(12) . . ?
O160 K20 C240 87.62(8) . . ?
O150 K20 C240 82.22(8) . . ?
O90 K20 C240 101.89(8) . . ?
O110 K20 C240 21.35(7) . . ?
O130 K20 C240 138.82(7) . . ?
O100 K20 C240 41.58(7) . . ?
O140 K20 C240 157.72(8) . . ?
O120 K20 C240 78.28(7) . . ?
C400 K20 C240 110.95(11) . . ?
C260 K20 C240 61.52(8) . . ?
C210 O90 C320 110.9(3) . . ?
C210 O90 K20 115.77(18) . . ?
C320 O90 K20 115.4(2) . . ?
C220 O100 C230 112.9(3) . . ?
C220 O100 K20 114.26(19) . . ?
C230 O100 K20 116.00(18) . . ?
C240 O110 C250 112.1(2) . . ?
C240 O110 K20 113.31(17) . . ?
C250 O110 K20 116.07(17) . . ?
C260 O120 C270 112.0(2) . . ?
C260 O120 K20 109.78(17) . . ?
C270 O120 K20 111.84(18) . . ?
C280 O130 C290 112.8(3) . . ?
C280 O130 K20 115.01(18) . . ?
C290 O130 K20 115.57(19) . . ?
C310 O140 C300 111.7(3) . . ?
C310 O140 K20 113.1(2) . . ?
C300 O140 K20 115.8(2) . . ?
C330 O150 C360 107.0(3) . . ?
C330 O150 K20 119.6(2) . . ?
C360 O150 K20 122.3(2) . . ?
C370 O160 C400 113.4(4) . . ?
C370 O160 K20 134.3(3) . . ?
C400 O160 K20 107.9(3) . . ?
O90 C210 C220 109.1(3) . . ?
O90 C210 H21A 109.9 . . ?
C220 C210 H21A 109.9 . . ?
O90 C210 H21B 109.9 . . ?
C220 C210 H21B 109.9 . . ?
H21A C210 H21B 108.3 . . ?
O100 C220 C210 109.0(3) . . ?
O100 C220 H22A 109.9 . . ?
C210 C220 H22A 109.9 . . ?
O100 C220 H22B 109.9 . . ?
C210 C220 H22B 109.9 . . ?
H22A C220 H22B 108.3 . . ?
O100 C230 C240 108.9(3) . . ?
O100 C230 H23A 109.9 . . ?
C240 C230 H23A 109.9 . . ?
O100 C230 H23B 109.9 . . ?
C240 C230 H23B 109.9 . . ?
H23A C230 H23B 108.3 . . ?
O110 C240 C230 108.3(3) . . ?
O110 C240 K20 45.35(13) . . ?
C230 C240 K20 81.05(18) . . ?
O110 C240 H24D 110.0 . . ?
C230 C240 H24D 110.0 . . ?
K20 C240 H24D 87.1 . . ?
O110 C240 H24E 110.0 . . ?
C230 C240 H24E 110.0 . . ?
K20 C240 H24E 155.2 . . ?
H24D C240 H24E 108.4 . . ?
O110 C250 C260 109.1(3) . . ?
O110 C250 H25A 109.9 . . ?
C260 C250 H25A 109.9 . . ?
O110 C250 H25B 109.9 . . ?
C260 C250 H25B 109.9 . . ?
H25A C250 H25B 108.3 . . ?
O120 C260 C250 108.8(3) . . ?
O120 C260 K20 48.21(13) . . ?
C250 C260 K20 80.27(17) . . ?
O120 C260 H26A 109.9 . . ?
C250 C260 H26A 109.9 . . ?
K20 C260 H26A 158.0 . . ?
O120 C260 H26B 109.9 . . ?
C250 C260 H26B 109.9 . . ?
K20 C260 H26B 85.0 . . ?
H26A C260 H26B 108.3 . . ?
O120 C270 C280 108.9(3) . . ?
O120 C270 H27A 109.9 . . ?
C280 C270 H27A 109.9 . . ?
O120 C270 H27B 109.9 . . ?
C280 C270 H27B 109.9 . . ?
H27A C270 H27B 108.3 . . ?
O130 C280 C270 108.2(3) . . ?
O130 C280 H28A 110.1 . . ?
C270 C280 H28A 110.1 . . ?
O130 C280 H28B 110.1 . . ?
C270 C280 H28B 110.1 . . ?
H28A C280 H28B 108.4 . . ?
O130 C290 C300 109.0(3) . . ?
O130 C290 H29A 109.9 . . ?
C300 C290 H29A 109.9 . . ?
O130 C290 H29B 109.9 . . ?
C300 C290 H29B 109.9 . . ?
H29A C290 H29B 108.3 . . ?
O140 C300 C290 108.9(3) . . ?
O140 C300 H30C 109.9 . . ?
C290 C300 H30C 109.9 . . ?
O140 C300 H30D 109.9 . . ?
C290 C300 H30D 109.9 . . ?
H30C C300 H30D 108.3 . . ?
O140 C310 C320 109.8(3) . . ?
O140 C310 H31A 109.7 . . ?
C320 C310 H31A 109.7 . . ?
O140 C310 H31B 109.7 . . ?
C320 C310 H31B 109.7 . . ?
H31A C310 H31B 108.2 . . ?
O90 C320 C310 109.6(3) . . ?
O90 C320 H32A 109.8 . . ?
C310 C320 H32A 109.8 . . ?
O90 C320 H32B 109.8 . . ?
C310 C320 H32B 109.8 . . ?
H32A C320 H32B 108.2 . . ?
O150 C330 C340 106.7(3) . . ?
O150 C330 H33A 110.4 . . ?
C340 C330 H33A 110.4 . . ?
O150 C330 H33B 110.4 . . ?
C340 C330 H33B 110.4 . . ?
H33A C330 H33B 108.6 . . ?
C350 C340 C330 105.6(3) . . ?
C350 C340 H34D 110.6 . . ?
C330 C340 H34D 110.6 . . ?
C350 C340 H34E 110.6 . . ?
C330 C340 H34E 110.6 . . ?
H34D C340 H34E 108.8 . . ?
C360 C350 C340 105.3(3) . . ?
C360 C350 H35A 110.7 . . ?
C340 C350 H35A 110.7 . . ?
C360 C350 H35B 110.7 . . ?
C340 C350 H35B 110.7 . . ?
H35A C350 H35B 108.8 . . ?
O150 C360 C350 106.6(3) . . ?
O150 C360 H36A 110.4 . . ?
C350 C360 H36A 110.4 . . ?
O150 C360 H36B 110.4 . . ?
C350 C360 H36B 110.4 . . ?
H36A C360 H36B 108.6 . . ?
O160 C370 C380 102.4(4) . . ?
O160 C370 H37A 111.3 . . ?
C380 C370 H37A 111.3 . . ?
O160 C370 H37B 111.3 . . ?
C380 C370 H37B 111.3 . . ?
H37A C370 H37B 109.2 . . ?
C390 C380 C370 101.7(4) . . ?
C390 C380 H38A 111.4 . . ?
C370 C380 H38A 111.4 . . ?
C390 C380 H38B 111.4 . . ?
C370 C380 H38B 111.4 . . ?
H38A C380 H38B 109.3 . . ?
C400 C390 C380 104.4(4) . . ?
C400 C390 H39A 110.9 . . ?
C380 C390 H39A 110.9 . . ?
C400 C390 H39B 110.9 . . ?
C380 C390 H39B 110.9 . . ?
H39A C390 H39B 108.9 . . ?
O160 C400 C390 101.7(5) . . ?
O160 C400 K20 48.8(2) . . ?
C390 C400 K20 147.4(4) . . ?
O160 C400 H40C 111.4 . . ?
C390 C400 H40C 111.4 . . ?
K20 C400 H40C 75.4 . . ?
O160 C400 H40D 111.4 . . ?
C390 C400 H40D 111.4 . . ?
K20 C400 H40D 94.8 . . ?
H40C C400 H40D 109.3 . . ?
C410 O170 C440 109.2(3) . . ?
O170 C410 C420 107.6(4) . . ?
O170 C410 H41A 110.2 . . ?
C420 C410 H41A 110.2 . . ?
O170 C410 H41B 110.2 . . ?
C420 C410 H41B 110.2 . . ?
H41A C410 H41B 108.5 . . ?
C430 C420 C410 103.9(4) . . ?
C430 C420 H42A 111.0 . . ?
C410 C420 H42A 111.0 . . ?
C430 C420 H42B 111.0 . . ?
C410 C420 H42B 111.0 . . ?
H42A C420 H42B 109.0 . . ?
C440 C430 C420 103.2(4) . . ?
C440 C430 H43A 111.1 . . ?
C420 C430 H43A 111.1 . . ?
C440 C430 H43B 111.1 . . ?
C420 C430 H43B 111.1 . . ?
H43A C430 H43B 109.1 . . ?
O170 C440 C430 105.8(3) . . ?
O170 C440 H44D 110.6 . . ?
C430 C440 H44D 110.6 . . ?
O170 C440 H44E 110.6 . . ?
C430 C440 H44E 110.6 . . ?
H44D C440 H44E 108.7 . . ?
C450 O180 C480 107.0(3) . . ?
O180 C480 C470 105.4(4) . . ?
O180 C480 H48A 110.7 . . ?
C470 C480 H48A 110.7 . . ?
O180 C480 H48B 110.7 . . ?
C470 C480 H48B 110.7 . . ?
H48A C480 H48B 108.8 . . ?
C460 C470 C480 102.3(4) . . ?
C460 C470 H47A 111.3 . . ?
C480 C470 H47A 111.3 . . ?
C460 C470 H47B 111.3 . . ?
C480 C470 H47B 111.3 . . ?
H47A C470 H47B 109.2 . . ?
C470 C460 C450 106.6(4) . . ?
C470 C460 H46A 110.4 . . ?
C450 C460 H46A 110.4 . . ?
C470 C460 H46B 110.4 . . ?
C450 C460 H46B 110.4 . . ?
H46A C460 H46B 108.6 . . ?
O180 C450 C460 107.9(4) . . ?
O180 C450 H45A 110.1 . . ?
C460 C450 H45A 110.1 . . ?
O180 C450 H45B 110.1 . . ?
C460 C450 H45B 110.1 . . ?
H45A C450 H45B 108.4 . . ?

loop_
_geom_bond_atom_site_label_1
_geom_bond_atom_site_label_2
_geom_bond_distance
_geom_bond_site_symmetry_2
_geom_bond_publ_flag
Fe1 N21 1.910(2) . ?
Fe1 N11 1.916(2) . ?
Fe1 C14 2.014(3) . ?
Si14 C14 1.808(3) . ?
Si14 C34 1.853(4) . ?
Si14 C24 1.855(4) . ?
Si14 C44 1.868(4) . ?
N11 C21 1.343(4) . ?
N11 C12 1.413(4) . ?
N21 C41 1.349(4) . ?
N21 C13 1.413(4) . ?
C11 C21 1.492(4) . ?
C11 H11A 0.9800 . ?
C11 H11B 0.9800 . ?
C11 H11C 0.9800 . ?
C21 C31 1.389(4) . ?
C31 C41 1.390(4) . ?
C31 H31 0.9500 . ?
C41 C51 1.491(4) . ?
C51 H51A 0.9800 . ?
C51 H51B 0.9800 . ?
C51 H51C 0.9800 . ?
C12 C22 1.395(4) . ?
C12 C62 1.398(4) . ?
C22 C32 1.378(4) . ?
C22 C72 1.500(4) . ?
C32 C42 1.362(5) . ?
C32 H32 0.9500 . ?
C42 C52 1.360(5) . ?
C42 H42 0.9500 . ?
C52 C62 1.377(4) . ?
C52 H52 0.9500 . ?
C62 C102 1.497(4) . ?
C72 C92 1.505(4) . ?
C72 C82 1.514(4) . ?
C72 H72 1.0000 . ?
C92 H92A 0.9800 . ?
C92 H92B 0.9800 . ?
C92 H92C 0.9800 . ?
C82 H82A 0.9800 . ?
C82 H82B 0.9800 . ?
C82 H82C 0.9800 . ?
C102 C112 1.512(5) . ?
C102 C122 1.519(4) . ?
C102 H102 1.0000 . ?
C112 H11D 0.9800 . ?
C112 H11E 0.9800 . ?
C112 H11F 0.9800 . ?
C122 H12A 0.9800 . ?
C122 H12B 0.9800 . ?
C122 H12C 0.9800 . ?
C13 C63 1.387(4) . ?
C13 C23 1.405(4) . ?
C23 C33 1.372(4) . ?
C23 C73 1.498(5) . ?
C33 C43 1.358(5) . ?
C33 H33 0.9500 . ?
C43 C53 1.372(5) . ?
C43 H43 0.9500 . ?
C53 C63 1.378(4) . ?
C53 H53 0.9500 . ?
C63 C103 1.502(5) . ?
C73 C93 1.506(5) . ?
C73 C83 1.509(5) . ?
C73 H73 1.0000 . ?
C93 H93A 0.9800 . ?
C93 H93B 0.9800 . ?
C93 H93C 0.9800 . ?
C83 H83A 0.9800 . ?
C83 H83B 0.9800 . ?
C83 H83C 0.9800 . ?
C103 C123 1.486(6) . ?
C103 C113 1.486(6) . ?
C103 H103 1.0000 . ?
C123 H12D 0.9800 . ?
C123 H12E 0.9800 . ?
C123 H12F 0.9800 . ?
C113 H11G 0.9800 . ?
C113 H11H 0.9800 . ?
C113 H11I 0.9800 . ?
C14 H14A 0.9900 . ?
C14 H14B 0.9900 . ?
C34 H34A 0.9800 . ?
C34 H34B 0.9800 . ?
C34 H34C 0.9800 . ?
C24 H24A 0.9800 . ?
C24 H24B 0.9800 . ?
C24 H24C 0.9800 . ?
C44 H44A 0.9800 . ?
C44 H44B 0.9800 . ?
C44 H44C 0.9800 . ?
Fe2 N25 1.908(2) . ?
Fe2 N15 1.920(2) . ?
Fe2 C68 2.016(3) . ?
Si C68 1.812(3) . ?
Si C64 1.853(4) . ?
Si C71 1.862(4) . ?
Si C69 1.875(4) . ?
N15 C25 1.344(4) . ?
N15 C16 1.412(4) . ?
N25 C45 1.349(4) . ?
N25 C17 1.414(4) . ?
C55 C45 1.497(4) . ?
C55 H55A 0.9800 . ?
C55 H55B 0.9800 . ?
C55 H55C 0.9800 . ?
C45 C35 1.379(4) . ?
C35 C25 1.387(4) . ?
C35 H35 0.9500 . ?
C25 C15 1.502(4) . ?
C15 H15A 0.9800 . ?
C15 H15B 0.9800 . ?
C15 H15C 0.9800 . ?
C16 C26 1.389(4) . ?
C16 C66 1.391(4) . ?
C26 C36 1.375(4) . ?
C26 C76 1.501(5) . ?
C36 C46 1.357(5) . ?
C36 H36 0.9500 . ?
C46 C56 1.365(5) . ?
C46 H46 0.9500 . ?
C56 C66 1.375(4) . ?
C56 H56 0.9500 . ?
C66 C106 1.493(4) . ?
C76 C96 1.508(6) . ?
C76 C86 1.533(6) . ?
C76 H76 1.0000 . ?
C96 H96A 0.9800 . ?
C96 H96B 0.9800 . ?
C96 H96C 0.9800 . ?
C86 H86A 0.9800 . ?
C86 H86B 0.9800 . ?
C86 H86C 0.9800 . ?
C106 C116 1.516(5) . ?
C106 C126 1.517(5) . ?
C106 H106 1.0000 . ?
C126 H12G 0.9800 . ?
C126 H12H 0.9800 . ?
C126 H12I 0.9800 . ?
C116 H11J 0.9800 . ?
C116 H11K 0.9800 . ?
C116 H11L 0.9800 . ?
C17 C67 1.389(4) . ?
C17 C27 1.398(4) . ?
C27 C37 1.379(4) . ?
C27 C77 1.510(4) . ?
C37 C47 1.367(5) . ?
C37 H37 0.9500 . ?
C47 C57 1.367(5) . ?
C47 H47 0.9500 . ?
C57 C67 1.379(4) . ?
C57 H57 0.9500 . ?
C67 C107 1.501(4) . ?
C77 C87 1.478(5) . ?
C77 C97 1.497(5) . ?
C77 H77 1.0000 . ?
C97 H97A 0.9800 . ?
C97 H97B 0.9800 . ?
C97 H97C 0.9800 . ?
C87 H87A 0.9800 . ?
C87 H87B 0.9800 . ?
C87 H87C 0.9800 . ?
C107 C117 1.487(5) . ?
C107 C127 1.523(5) . ?
C107 H107 1.0000 . ?
C117 H11M 0.9800 . ?
C117 H11N 0.9800 . ?
C117 H11O 0.9800 . ?
C127 H12J 0.9800 . ?
C127 H12K 0.9800 . ?
C127 H12L 0.9800 . ?
C68 H68A 0.9900 . ?
C68 H68B 0.9900 . ?
C69 H69A 0.9800 . ?
C69 H69B 0.9800 . ?
C69 H69C 0.9800 . ?
C64 H64A 0.9800 . ?
C64 H64B 0.9800 . ?
C64 H64C 0.9800 . ?
C71 H71A 0.9800 . ?
C71 H71B 0.9800 . ?
C71 H71C 0.9800 . ?
K10 O70 2.674(2) . ?
K10 O80 2.696(2) . ?
K10 O10 2.738(2) . ?
K10 O50 2.746(2) . ?
K10 O40 2.760(2) . ?
K10 O30 2.770(2) . ?
K10 O20 2.793(2) . ?
K10 O60 2.827(2) . ?
K10 C80 3.524(3) . ?
O10 C10 1.405(4) . ?
O10 C120 1.413(4) . ?
O20 C20 1.407(4) . ?
O20 C30 1.410(4) . ?
O30 C50 1.411(4) . ?
O30 C40 1.415(4) . ?
O40 C60 1.402(4) . ?
O40 C70 1.410(4) . ?
O50 C90 1.404(4) . ?
O50 C80 1.404(4) . ?
O60 C110 1.408(4) . ?
O60 C100 1.411(4) . ?
O70 C160 1.389(4) . ?
O70 C130 1.419(4) . ?
O80 C200 1.418(4) . ?
O80 C170 1.420(4) . ?
C10 C20 1.479(5) . ?
C10 H10A 0.9900 . ?
C10 H10B 0.9900 . ?
C20 H20A 0.9900 . ?
C20 H20B 0.9900 . ?
C30 C40 1.479(5) . ?
C30 H30A 0.9900 . ?
C30 H30B 0.9900 . ?
C40 H40A 0.9900 . ?
C40 H40B 0.9900 . ?
C50 C60 1.487(5) . ?
C50 H50A 0.9900 . ?
C50 H50B 0.9900 . ?
C60 H60A 0.9900 . ?
C60 H60B 0.9900 . ?
C70 C80 1.480(5) . ?
C70 H70A 0.9900 . ?
C70 H70B 0.9900 . ?
C80 H80A 0.9900 . ?
C80 H80B 0.9900 . ?
C90 C100 1.474(5) . ?
C90 H90A 0.9900 . ?
C90 H90B 0.9900 . ?
C100 H10C 0.9900 . ?
C100 H10D 0.9900 . ?
C110 C120 1.476(5) . ?
C110 H11P 0.9900 . ?
C110 H11Q 0.9900 . ?
C120 H12M 0.9900 . ?
C120 H12N 0.9900 . ?
C160 C150 1.493(5) . ?
C160 H16A 0.9900 . ?
C160 H16B 0.9900 . ?
C150 C140 1.472(5) . ?
C150 H15D 0.9900 . ?
C150 H15E 0.9900 . ?
C140 C130 1.488(5) . ?
C140 H14C 0.9900 . ?
C140 H14D 0.9900 . ?
C130 H13A 0.9900 . ?
C130 H13B 0.9900 . ?
C170 C180 1.491(6) . ?
C170 H17A 0.9900 . ?
C170 H17B 0.9900 . ?
C180 C190 1.435(7) . ?
C180 H18A 0.9900 . ?
C180 H18B 0.9900 . ?
C190 C200 1.443(6) . ?
C190 H19A 0.9900 . ?
C190 H19B 0.9900 . ?
C200 H20C 0.9900 . ?
C200 H20D 0.9900 . ?
K20 O160 2.645(3) . ?
K20 O150 2.678(2) . ?
K20 O90 2.735(2) . ?
K20 O110 2.739(2) . ?
K20 O130 2.756(2) . ?
K20 O100 2.763(2) . ?
K20 O140 2.775(2) . ?
K20 O120 2.797(2) . ?
K20 C400 3.348(5) . ?
K20 C260 3.530(3) . ?
K20 C240 3.537(3) . ?
O90 C210 1.408(4) . ?
O90 C320 1.414(5) . ?
O100 C220 1.399(4) . ?
O100 C230 1.414(4) . ?
O110 C240 1.402(4) . ?
O110 C250 1.407(4) . ?
O120 C260 1.406(4) . ?
O120 C270 1.407(4) . ?
O130 C280 1.407(4) . ?
O130 C290 1.409(4) . ?
O140 C310 1.393(5) . ?
O140 C300 1.417(4) . ?
O150 C330 1.406(4) . ?
O150 C360 1.421(5) . ?
O160 C370 1.381(5) . ?
O160 C400 1.393(5) . ?
C210 C220 1.466(5) . ?
C210 H21A 0.9900 . ?
C210 H21B 0.9900 . ?
C220 H22A 0.9900 . ?
C220 H22B 0.9900 . ?
C230 C240 1.474(5) . ?
C230 H23A 0.9900 . ?
C230 H23B 0.9900 . ?
C240 H24D 0.9900 . ?
C240 H24E 0.9900 . ?
C250 C260 1.473(5) . ?
C250 H25A 0.9900 . ?
C250 H25B 0.9900 . ?
C260 H26A 0.9900 . ?
C260 H26B 0.9900 . ?
C270 C280 1.475(5) . ?
C270 H27A 0.9900 . ?
C270 H27B 0.9900 . ?
C280 H28A 0.9900 . ?
C280 H28B 0.9900 . ?
C290 C300 1.468(5) . ?
C290 H29A 0.9900 . ?
C290 H29B 0.9900 . ?
C300 H30C 0.9900 . ?
C300 H30D 0.9900 . ?
C310 C320 1.473(6) . ?
C310 H31A 0.9900 . ?
C310 H31B 0.9900 . ?
C320 H32A 0.9900 . ?
C320 H32B 0.9900 . ?
C330 C340 1.498(5) . ?
C330 H33A 0.9900 . ?
C330 H33B 0.9900 . ?
C340 C350 1.479(6) . ?
C340 H34D 0.9900 . ?
C340 H34E 0.9900 . ?
C350 C360 1.475(6) . ?
C350 H35A 0.9900 . ?
C350 H35B 0.9900 . ?
C360 H36A 0.9900 . ?
C360 H36B 0.9900 . ?
C370 C380 1.569(7) . ?
C370 H37A 0.9900 . ?
C370 H37B 0.9900 . ?
C380 C390 1.502(8) . ?
C380 H38A 0.9900 . ?
C380 H38B 0.9900 . ?
C390 C400 1.429(7) . ?
C390 H39A 0.9900 . ?
C390 H39B 0.9900 . ?
C400 H40C 0.9900 . ?
C400 H40D 0.9900 . ?
O170 C410 1.394(5) . ?
O170 C440 1.405(4) . ?
C410 C420 1.490(6) . ?
C410 H41A 0.9900 . ?
C410 H41B 0.9900 . ?
C420 C430 1.481(6) . ?
C420 H42A 0.9900 . ?
C420 H42B 0.9900 . ?
C430 C440 1.471(5) . ?
C430 H43A 0.9900 . ?
C430 H43B 0.9900 . ?
C440 H44D 0.9900 . ?
C440 H44E 0.9900 . ?
O180 C450 1.380(6) . ?
O180 C480 1.389(5) . ?
C480 C470 1.486(6) . ?
C480 H48A 0.9900 . ?
C480 H48B 0.9900 . ?
C470 C460 1.407(7) . ?
C470 H47A 0.9900 . ?
C470 H47B 0.9900 . ?
C460 C450 1.453(7) . ?
C460 H46A 0.9900 . ?
C460 H46B 0.9900 . ?
C450 H45A 0.9900 . ?
C450 H45B 0.9900 . ?

loop_
_geom_torsion_atom_site_label_1
_geom_torsion_atom_site_label_2
_geom_torsion_atom_site_label_3
_geom_torsion_atom_site_label_4
_geom_torsion
_geom_torsion_site_symmetry_1
_geom_torsion_site_symmetry_2
_geom_torsion_site_symmetry_3
_geom_torsion_site_symmetry_4
_geom_torsion_publ_flag
C12 N11 C21 C31 -169.3(3) . . . . ?
Fe1 N11 C21 C31 4.0(4) . . . . ?
C12 N11 C21 C11 8.6(4) . . . . ?
Fe1 N11 C21 C11 -178.0(2) . . . . ?
N11 C21 C31 C41 3.3(5) . . . . ?
C11 C21 C31 C41 -174.7(3) . . . . ?
C13 N21 C41 C31 166.0(3) . . . . ?
Fe1 N21 C41 C31 3.2(4) . . . . ?
C13 N21 C41 C51 -12.1(4) . . . . ?
Fe1 N21 C41 C51 -174.9(2) . . . . ?
C21 C31 C41 N21 -7.3(5) . . . . ?
C21 C31 C41 C51 170.8(3) . . . . ?
C21 N11 C12 C22 100.6(3) . . . . ?
Fe1 N11 C12 C22 -73.2(3) . . . . ?
C21 N11 C12 C62 -84.7(3) . . . . ?
Fe1 N11 C12 C62 101.5(3) . . . . ?
C62 C12 C22 C32 2.3(4) . . . . ?
N11 C12 C22 C32 177.1(3) . . . . ?
C62 C12 C22 C72 -175.4(3) . . . . ?
N11 C12 C22 C72 -0.7(4) . . . . ?
C12 C22 C32 C42 -0.8(4) . . . . ?
C72 C22 C32 C42 177.0(3) . . . . ?
C22 C32 C42 C52 -1.3(5) . . . . ?
C32 C42 C52 C62 1.8(5) . . . . ?
C42 C52 C62 C12 -0.2(5) . . . . ?
C42 C52 C62 C102 -175.6(3) . . . . ?
C22 C12 C62 C52 -1.8(4) . . . . ?
N11 C12 C62 C52 -176.5(3) . . . . ?
C22 C12 C62 C102 173.4(3) . . . . ?
N11 C12 C62 C102 -1.2(4) . . . . ?
C32 C22 C72 C92 -22.4(4) . . . . ?
C12 C22 C72 C92 155.3(3) . . . . ?
C32 C22 C72 C82 103.6(3) . . . . ?
C12 C22 C72 C82 -78.7(3) . . . . ?
C52 C62 C102 C112 74.4(4) . . . . ?
C12 C62 C102 C112 -100.9(3) . . . . ?
C52 C62 C102 C122 -49.4(4) . . . . ?
C12 C62 C102 C122 135.4(3) . . . . ?
C41 N21 C13 C63 102.9(3) . . . . ?
Fe1 N21 C13 C63 -93.3(3) . . . . ?
C41 N21 C13 C23 -80.1(3) . . . . ?
Fe1 N21 C13 C23 83.7(3) . . . . ?
C63 C13 C23 C33 -0.9(4) . . . . ?
N21 C13 C23 C33 -177.9(3) . . . . ?
C63 C13 C23 C73 175.5(3) . . . . ?
N21 C13 C23 C73 -1.5(4) . . . . ?
C13 C23 C33 C43 0.2(5) . . . . ?
C73 C23 C33 C43 -176.3(3) . . . . ?
C23 C33 C43 C53 0.8(5) . . . . ?
C33 C43 C53 C63 -1.1(5) . . . . ?
C43 C53 C63 C13 0.4(5) . . . . ?
C43 C53 C63 C103 -178.8(3) . . . . ?
C23 C13 C63 C53 0.6(5) . . . . ?
N21 C13 C63 C53 177.5(3) . . . . ?
C23 C13 C63 C103 179.8(3) . . . . ?
N21 C13 C63 C103 -3.3(5) . . . . ?
C33 C23 C73 C93 63.3(4) . . . . ?
C13 C23 C73 C93 -113.1(3) . . . . ?
C33 C23 C73 C83 -60.9(4) . . . . ?
C13 C23 C73 C83 122.8(3) . . . . ?
C53 C63 C103 C123 -50.9(5) . . . . ?
C13 C63 C103 C123 129.9(4) . . . . ?
C53 C63 C103 C113 74.7(5) . . . . ?
C13 C63 C103 C113 -104.5(4) . . . . ?
C34 Si14 C14 Fe1 -61.3(2) . . . . ?
C24 Si14 C14 Fe1 61.4(3) . . . . ?
C44 Si14 C14 Fe1 179.8(2) . . . . ?
C17 N25 C45 C35 169.1(3) . . . . ?
Fe2 N25 C45 C35 1.5(4) . . . . ?
C17 N25 C45 C55 -11.5(4) . . . . ?
Fe2 N25 C45 C55 -179.1(2) . . . . ?
N25 C45 C35 C25 -4.8(5) . . . . ?
C55 C45 C35 C25 175.8(3) . . . . ?
C16 N15 C25 C35 -170.3(3) . . . . ?
Fe2 N15 C25 C35 0.5(4) . . . . ?
C16 N15 C25 C15 8.6(4) . . . . ?
Fe2 N15 C25 C15 179.4(2) . . . . ?
C45 C35 C25 N15 3.6(5) . . . . ?
C45 C35 C25 C15 -175.3(3) . . . . ?
C25 N15 C16 C26 90.1(3) . . . . ?
Fe2 N15 C16 C26 -81.3(3) . . . . ?
C25 N15 C16 C66 -92.2(3) . . . . ?
Fe2 N15 C16 C66 96.4(3) . . . . ?
C66 C16 C26 C36 -0.4(5) . . . . ?
N15 C16 C26 C36 177.3(3) . . . . ?
C66 C16 C26 C76 178.4(3) . . . . ?
N15 C16 C26 C76 -3.8(5) . . . . ?
C16 C26 C36 C46 0.2(5) . . . . ?
C76 C26 C36 C46 -178.7(3) . . . . ?
C26 C36 C46 C56 -0.2(5) . . . . ?
C36 C46 C56 C66 0.4(5) . . . . ?
C46 C56 C66 C16 -0.7(5) . . . . ?
C46 C56 C66 C106 -178.7(3) . . . . ?
C26 C16 C66 C56 0.7(5) . . . . ?
N15 C16 C66 C56 -177.0(3) . . . . ?
C26 C16 C66 C106 178.7(3) . . . . ?
N15 C16 C66 C106 1.0(4) . . . . ?
C36 C26 C76 C96 -64.1(4) . . . . ?
C16 C26 C76 C96 117.0(4) . . . . ?
C36 C26 C76 C86 57.6(5) . . . . ?
C16 C26 C76 C86 -121.2(4) . . . . ?
C56 C66 C106 C116 -52.7(4) . . . . ?
C16 C66 C106 C116 129.3(3) . . . . ?
C56 C66 C106 C126 71.2(4) . . . . ?
C16 C66 C106 C126 -106.8(3) . . . . ?
C45 N25 C17 C67 93.6(3) . . . . ?
Fe2 N25 C17 C67 -98.2(3) . . . . ?
C45 N25 C17 C27 -88.6(3) . . . . ?
Fe2 N25 C17 C27 79.6(3) . . . . ?
C67 C17 C27 C37 -3.3(4) . . . . ?
N25 C17 C27 C37 178.9(3) . . . . ?
C67 C17 C27 C77 175.0(3) . . . . ?
N25 C17 C27 C77 -2.7(4) . . . . ?
C17 C27 C37 C47 2.1(5) . . . . ?
C77 C27 C37 C47 -176.3(3) . . . . ?
C27 C37 C47 C57 0.4(5) . . . . ?
C37 C47 C57 C67 -1.7(5) . . . . ?
C47 C57 C67 C17 0.4(5) . . . . ?
C47 C57 C67 C107 180.0(3) . . . . ?
C27 C17 C67 C57 2.1(4) . . . . ?
N25 C17 C67 C57 179.8(3) . . . . ?
C27 C17 C67 C107 -177.4(3) . . . . ?
N25 C17 C67 C107 0.3(4) . . . . ?
C37 C27 C77 C87 -79.3(4) . . . . ?
C17 C27 C77 C87 102.4(4) . . . . ?
C37 C27 C77 C97 46.3(4) . . . . ?
C17 C27 C77 C97 -132.0(4) . . . . ?
C57 C67 C107 C117 -66.0(4) . . . . ?
C17 C67 C107 C117 113.6(4) . . . . ?
C57 C67 C107 C127 57.1(5) . . . . ?
C17 C67 C107 C127 -123.3(4) . . . . ?
C64 Si C68 Fe2 60.6(3) . . . . ?
C71 Si C68 Fe2 -62.6(3) . . . . ?
C69 Si C68 Fe2 179.0(2) . . . . ?
C120 O10 C10 C20 -174.2(3) . . . . ?
K10 O10 C10 C20 49.8(3) . . . . ?
C30 O20 C20 C10 175.5(3) . . . . ?
K10 O20 C20 C10 47.0(3) . . . . ?
O10 C10 C20 O20 -64.4(4) . . . . ?
C20 O20 C30 C40 173.0(3) . . . . ?
K10 O20 C30 C40 -57.1(3) . . . . ?
C50 O30 C40 C30 -178.3(3) . . . . ?
K10 O30 C40 C30 -39.9(3) . . . . ?
O20 C30 C40 O30 64.8(3) . . . . ?
C40 O30 C50 C60 -177.9(3) . . . . ?
K10 O30 C50 C60 43.4(3) . . . . ?
C70 O40 C60 C50 -175.7(3) . . . . ?
K10 O40 C60 C50 52.5(3) . . . . ?
O30 C50 C60 O40 -63.3(3) . . . . ?
C60 O40 C70 C80 -177.0(3) . . . . ?
K10 O40 C70 C80 -45.0(3) . . . . ?
C90 O50 C80 C70 170.5(3) . . . . ?
K10 O50 C80 C70 -53.5(3) . . . . ?
C90 O50 C80 K10 -136.0(3) . . . . ?
O40 C70 C80 O50 67.0(3) . . . . ?
O40 C70 C80 K10 30.9(2) . . . . ?
C80 O50 C90 C100 171.6(3) . . . . ?
K10 O50 C90 C100 38.5(3) . . . . ?
C110 O60 C100 C90 -178.9(3) . . . . ?
K10 O60 C100 C90 58.7(3) . . . . ?
O50 C90 C100 O60 -65.7(3) . . . . ?
C100 O60 C110 C120 -177.4(3) . . . . ?
K10 O60 C110 C120 -55.0(3) . . . . ?
C10 O10 C120 C110 178.4(3) . . . . ?
K10 O10 C120 C110 -45.7(3) . . . . ?
O60 C110 C120 O10 68.8(3) . . . . ?
C130 O70 C160 C150 -35.5(4) . . . . ?
K10 O70 C160 C150 127.7(3) . . . . ?
O70 C160 C150 C140 36.4(5) . . . . ?
C160 C150 C140 C130 -23.1(5) . . . . ?
C160 O70 C130 C140 20.6(5) . . . . ?
K10 O70 C130 C140 -139.2(3) . . . . ?
C150 C140 C130 O70 2.8(5) . . . . ?
C200 O80 C170 C180 7.2(4) . . . . ?
K10 O80 C170 C180 144.6(3) . . . . ?
O80 C170 C180 C190 -21.7(5) . . . . ?
C170 C180 C190 C200 28.0(6) . . . . ?
C170 O80 C200 C190 10.2(5) . . . . ?
K10 O80 C200 C190 -125.4(4) . . . . ?
C180 C190 C200 O80 -24.2(6) . . . . ?
C320 O90 C210 C220 179.4(3) . . . . ?
K20 O90 C210 C220 -46.6(3) . . . . ?
C230 O100 C220 C210 174.9(3) . . . . ?
K20 O100 C220 C210 -49.6(3) . . . . ?
O90 C210 C220 O100 64.0(4) . . . . ?
C220 O100 C230 C240 175.6(3) . . . . ?
K20 O100 C230 C240 41.0(3) . . . . ?
C250 O110 C240 C230 -170.2(3) . . . . ?
K20 O110 C240 C230 56.1(3) . . . . ?
C250 O110 C240 K20 133.7(3) . . . . ?
O100 C230 C240 O110 -64.5(3) . . . . ?
O100 C230 C240 K20 -27.8(2) . . . . ?
C240 O110 C250 C260 -174.3(3) . . . . ?
K20 O110 C250 C260 -42.0(3) . . . . ?
C270 O120 C260 C250 178.1(3) . . . . ?
K20 O120 C260 C250 -57.0(3) . . . . ?
C270 O120 C260 K20 -124.9(3) . . . . ?
O110 C250 C260 O120 67.6(3) . . . . ?
O110 C250 C260 K20 28.2(2) . . . . ?
C260 O120 C270 C280 176.4(3) . . . . ?
K20 O120 C270 C280 52.7(3) . . . . ?
C290 O130 C280 C270 -176.4(3) . . . . ?
K20 O130 C280 C270 48.1(3) . . . . ?
O120 C270 C280 O130 -68.3(3) . . . . ?
C280 O130 C290 C300 174.8(3) . . . . ?
K20 O130 C290 C300 -49.9(3) . . . . ?
C310 O140 C300 C290 -177.2(3) . . . . ?
K20 O140 C300 C290 -45.7(4) . . . . ?
O130 C290 C300 O140 63.0(4) . . . . ?
C300 O140 C310 C320 -176.9(4) . . . . ?
K20 O140 C310 C320 50.2(4) . . . . ?
C210 O90 C320 C310 179.2(3) . . . . ?
K20 O90 C320 C310 45.0(4) . . . . ?
O140 C310 C320 O90 -64.2(5) . . . . ?
C360 O150 C330 C340 -27.3(4) . . . . ?
K20 O150 C330 C340 117.4(3) . . . . ?
O150 C330 C340 C350 13.3(4) . . . . ?
C330 C340 C350 C360 5.0(5) . . . . ?
C330 O150 C360 C350 30.8(4) . . . . ?
K20 O150 C360 C350 -112.8(3) . . . . ?
C340 C350 C360 O150 -21.5(5) . . . . ?
C400 O160 C370 C380 15.3(5) . . . . ?
K20 O160 C370 C380 168.1(3) . . . . ?
O160 C370 C380 C390 10.5(5) . . . . ?
C370 C380 C390 C400 -31.4(6) . . . . ?
C370 O160 C400 C390 -35.9(6) . . . . ?
K20 O160 C400 C390 164.1(3) . . . . ?
C370 O160 C400 K20 159.9(5) . . . . ?
C380 C390 C400 O160 40.4(6) . . . . ?
C380 C390 C400 K20 62.8(9) . . . . ?
C440 O170 C410 C420 -6.6(6) . . . . ?
O170 C410 C420 C430 -13.7(6) . . . . ?
C410 C420 C430 C440 27.6(5) . . . . ?
C410 O170 C440 C430 24.7(5) . . . . ?
C420 C430 C440 O170 -32.4(4) . . . . ?
C450 O180 C480 C470 -28.7(6) . . . . ?
O180 C480 C470 C460 33.3(6) . . . . ?
C480 C470 C460 C450 -25.0(7) . . . . ?
C480 O180 C450 C460 13.0(6) . . . . ?
C470 C460 C450 O180 8.7(7) . . . . ?
